data_4320357
loop_
_publ_author_name
'Meitian Wang'
'Arthur Mar'

_publ_contact_author_address
; Department of Chemistry
 University of Alberta
 Edmonton, AB
 Canada  T6G 2G2
;
_publ_contact_author_email arthur.mar@ualberta.ca
_publ_contact_author_fax '(780) 492-8231'
_publ_contact_author_name 'Arthur Mar'
_publ_contact_author_phone '(780) 492-5592'
_publ_section_title
;
 Nb9PdAs7: A Unique Arrangement in the Mn2+3n+2Xn2+nY Family of Hexagonal
 Structures
;
_journal_name_full 'Inorganic Chemistry'
_journal_page_first 5365
_journal_page_last 5370
_journal_paper_doi 10.1021/ic010544h
_journal_volume 40
_journal_year 2001
_chemical_formula_sum 'As21 Nb27 Pd3'
_chemical_formula_weight 4401.09
_chemical_name_common 'niobium palladium arsenide'
_chemical_name_systematic 'niobium palladium arsenide'
_space_group_IT_number 174
_symmetry_cell_setting hexagonal
_symmetry_space_group_name_Hall 'P -6'
_symmetry_space_group_name_H-M 'P -6'
_atom_sites_solution_hydrogens geom
_atom_sites_solution_primary direct
_atom_sites_solution_secondary difmap
_audit_creation_method SHELXL-97
_cell_angle_alpha 90.00
_cell_angle_beta 90.00
_cell_angle_gamma 120.00
_cell_formula_units_Z 1
_cell_length_a 16.6955(6)
_cell_length_b 16.6955(6)
_cell_length_c 3.55820(10)
_cell_measurement_reflns_used 3161
_cell_measurement_temperature 295(2)
_cell_measurement_theta_max 32.51
_cell_measurement_theta_min 3.73
_cell_volume 858.93(5)
_computing_cell_refinement 'Bruker SAINT 5.0'
_computing_data_collection 'Bruker SMART 5.051'
_computing_data_reduction 'Bruker SAINT 5.0'
_computing_molecular_graphics 'ATOMS 5.1'
_computing_publication_material 'Bruker SHELXTL 5.1'
_computing_structure_refinement 'Bruker SHELXTL 5.1'
_computing_structure_solution 'Bruker SHELXTL 5.1'
_diffrn_ambient_temperature 295(2)
_diffrn_measured_fraction_theta_full 0.999
_diffrn_measured_fraction_theta_max 0.999
_diffrn_measurement_device_type 'Bruker Platform/SMART 1000 CCD'
_diffrn_measurement_method '\w scan (0.2 deg)'
_diffrn_radiation_monochromator graphite
_diffrn_radiation_source 'fine-focus sealed tube'
_diffrn_radiation_type MoK\a
_diffrn_radiation_wavelength 0.71073
_diffrn_reflns_av_R_equivalents 0.0515
_diffrn_reflns_av_sigmaI/netI 0.0501
_diffrn_reflns_limit_h_max 25
_diffrn_reflns_limit_h_min -15
_diffrn_reflns_limit_k_max 24
_diffrn_reflns_limit_k_min -25
_diffrn_reflns_limit_l_max 5
_diffrn_reflns_limit_l_min -5
_diffrn_reflns_number 6881
_diffrn_reflns_theta_full 32.57
_diffrn_reflns_theta_max 32.57
_diffrn_reflns_theta_min 1.41
_exptl_absorpt_coefficient_mu 30.201
_exptl_absorpt_correction_T_max 0.699
_exptl_absorpt_correction_T_min 0.351
_exptl_absorpt_correction_type numerical
_exptl_absorpt_process_details 'Bruker SHELXTL 5.1'
_exptl_crystal_colour black
_exptl_crystal_density_diffrn 8.508
_exptl_crystal_density_meas ?
_exptl_crystal_density_method 'not measured'
_exptl_crystal_description needle
_exptl_crystal_F_000 1938
_exptl_crystal_size_max 0.09
_exptl_crystal_size_mid 0.01
_exptl_crystal_size_min 0.01
_refine_diff_density_max 2.161
_refine_diff_density_min -1.991
_refine_diff_density_rms 0.445
_refine_ls_abs_structure_details 'Flack H D (1983), Acta Cryst. A39, 876-881'
_refine_ls_abs_structure_Flack 0.0(3)
_refine_ls_extinction_coef 0.00005(3)
_refine_ls_extinction_expression Fc^*^=kFc[1+0.001xFc^2^\l^3^/sin(2\q)]^-1/4^
_refine_ls_extinction_method SHELXL
_refine_ls_goodness_of_fit_ref 1.017
_refine_ls_hydrogen_treatment mixed
_refine_ls_matrix_type full
_refine_ls_number_parameters 105
_refine_ls_number_reflns 2353
_refine_ls_number_restraints 0
_refine_ls_restrained_S_all 1.017
_refine_ls_R_factor_all 0.0529
_refine_ls_R_factor_gt 0.0328
_refine_ls_shift/su_max 0.001
_refine_ls_shift/su_mean 0.000
_refine_ls_structure_factor_coef Fsqd
_refine_ls_weighting_details 'calc w=1/[\s^2^(Fo^2^)+(0.0208P)^2^+0.3365P] where P=(Fo^2^+2Fc^2^)/3'
_refine_ls_weighting_scheme calc
_refine_ls_wR_factor_gt 0.0617
_refine_ls_wR_factor_ref 0.0728
_reflns_number_gt 1760
_reflns_number_total 2353
_reflns_threshold_expression >2sigma(I)
_cod_data_source_file ic010544h.cif
_cod_data_source_block p6
_cod_depositor_comments
;
The following automatic conversions were performed:

'_exptl_crystal_density_meas' value 'not measured' was changed to '?'
- the value is perceived as not measured.

Automatic conversion script
Id: cif_fix_values 3008 2015-01-20 13:52:24Z robertas 
;
_cod_database_code 4320357

loop_
_symmetry_equiv_pos_as_xyz
'x, y, z'
'-y, x-y, z'
'-x+y, -x, z'
'x, y, -z'
'-y, x-y, -z'
'-x+y, -x, -z'

loop_
_atom_site_label
_atom_site_type_symbol
_atom_site_fract_x
_atom_site_fract_y
_atom_site_fract_z
_atom_site_U_iso_or_equiv
_atom_site_adp_type
_atom_site_occupancy
_atom_site_symmetry_multiplicity
_atom_site_calc_flag
_atom_site_refinement_flags
_atom_site_disorder_assembly
_atom_site_disorder_group
Nb1 Nb 0.31536(10) 0.20192(9) 0.5000 0.0030(3) Uani 1 2 d S . .
Nb2 Nb 0.35787(9) 0.02973(9) 0.5000 0.0037(3) Uani 1 2 d S . .
Nb3 Nb 0.53364(9) 0.24556(9) 0.5000 0.0033(3) Uani 1 2 d S . .
Nb4 Nb 0.57828(10) 0.07225(10) 0.5000 0.0032(3) Uani 1 2 d S . .
Nb5 Nb 0.07269(10) 0.49636(10) 0.0000 0.0029(3) Uani 1 2 d S . .
Nb6 Nb 0.11658(9) 0.31844(9) 0.0000 0.0036(3) Uani 1 2 d S . .
Nb7 Nb 0.13091(9) 0.12059(9) 0.0000 0.0065(3) Uani 1 2 d S . .
Nb8 Nb 0.28785(9) 0.53367(9) 0.0000 0.0025(3) Uani 1 2 d S . .
Nb9 Nb 0.32442(9) 0.35451(9) 0.0000 0.0028(3) Uani 1 2 d S . .
Pd Pd 0.01025(8) 0.15826(8) 0.5000 0.0095(2) Uani 1 2 d S . .
As1 As 0.15675(11) 0.44785(11) 0.5000 0.0031(3) Uani 1 2 d S . .
As2 As 0.19388(11) 0.26140(10) 0.5000 0.0034(3) Uani 1 2 d S . .
As3 As 0.37261(11) 0.48689(11) 0.5000 0.0028(3) Uani 1 2 d S . .
As4 As 0.27065(11) 0.07280(10) 0.0000 0.0055(3) Uani 1 2 d S . .
As5 As 0.44670(11) 0.28996(10) 0.0000 0.0037(3) Uani 1 2 d S . .
As6 As 0.48934(10) 0.11474(10) 0.0000 0.0039(3) Uani 1 2 d S . .
As7 As 0.6667 0.3333 0.0000 0.0037(6) Uani 1 6 d S . .
As8 As 0.3333 0.6667 0.5000 0.0026(6) Uani 1 6 d S . .
As9 As 0.0000 0.0000 0.5000 0.0065(5) Uani 1 6 d S . .

loop_
_atom_site_aniso_label
_atom_site_aniso_U_11
_atom_site_aniso_U_22
_atom_site_aniso_U_33
_atom_site_aniso_U_23
_atom_site_aniso_U_13
_atom_site_aniso_U_12
Nb1 0.0028(6) 0.0033(6) 0.0034(8) 0.000 0.000 0.0018(5)
Nb2 0.0045(6) 0.0036(6) 0.0030(8) 0.000 0.000 0.0019(5)
Nb3 0.0028(6) 0.0042(6) 0.0026(9) 0.000 0.000 0.0017(5)
Nb4 0.0027(5) 0.0032(5) 0.0040(8) 0.000 0.000 0.0017(5)
Nb5 0.0034(6) 0.0034(5) 0.0019(7) 0.000 0.000 0.0018(5)
Nb6 0.0043(6) 0.0039(6) 0.0026(8) 0.000 0.000 0.0020(5)
Nb7 0.0086(6) 0.0078(6) 0.0051(7) 0.000 0.000 0.0058(5)
Nb8 0.0033(6) 0.0034(6) 0.0012(8) 0.000 0.000 0.0019(5)
Nb9 0.0026(6) 0.0033(6) 0.0035(8) 0.000 0.000 0.0022(5)
Pd 0.0096(5) 0.0080(5) 0.0109(6) 0.000 0.000 0.0044(5)
As1 0.0038(7) 0.0049(7) 0.0004(10) 0.000 0.000 0.0019(6)
As2 0.0043(6) 0.0049(7) 0.0010(9) 0.000 0.000 0.0023(6)
As3 0.0030(7) 0.0046(7) 0.0013(10) 0.000 0.000 0.0023(6)
As4 0.0095(7) 0.0052(7) 0.0038(9) 0.000 0.000 0.0051(6)
As5 0.0051(7) 0.0041(7) 0.0026(10) 0.000 0.000 0.0030(6)
As6 0.0046(7) 0.0030(7) 0.0036(10) 0.000 0.000 0.0015(6)
As7 0.0039(8) 0.0039(8) 0.0033(16) 0.000 0.000 0.0020(4)
As8 0.0031(8) 0.0031(8) 0.0018(15) 0.000 0.000 0.0015(4)
As9 0.0075(7) 0.0075(7) 0.0045(13) 0.000 0.000 0.0038(4)

loop_
_atom_type_symbol
_atom_type_description
_atom_type_scat_dispersion_real
_atom_type_scat_dispersion_imag
_atom_type_scat_source
As As 0.0499 2.0058 'International Tables Vol C Tables 4.2.6.8 and 6.1.1.4'
Nb Nb -2.0727 0.6215 'International Tables Vol C Tables 4.2.6.8 and 6.1.1.4'
Pd Pd -0.9988 1.0072 'International Tables Vol C Tables 4.2.6.8 and 6.1.1.4'

loop_
_geom_angle_atom_site_label_1
_geom_angle_atom_site_label_2
_geom_angle_atom_site_label_3
_geom_angle
_geom_angle_site_symmetry_1
_geom_angle_site_symmetry_3
_geom_angle_publ_flag
As4 Nb1 As4 86.35(6) . 1_556 ?
As4 Nb1 As5 137.74(7) . 1_556 ?
As4 Nb1 As5 79.28(4) 1_556 1_556 ?
As4 Nb1 As5 79.28(4) . . ?
As4 Nb1 As5 137.74(7) 1_556 . ?
As5 Nb1 As5 85.18(6) 1_556 . ?
As4 Nb1 As2 110.62(5) . . ?
As4 Nb1 As2 110.62(5) 1_556 . ?
As5 Nb1 As2 111.64(5) 1_556 . ?
As5 Nb1 As2 111.64(5) . . ?
As4 Nb1 Nb9 165.00(6) . 1_556 ?
As4 Nb1 Nb9 99.63(3) 1_556 1_556 ?
As5 Nb1 Nb9 57.23(4) 1_556 1_556 ?
As5 Nb1 Nb9 104.40(5) . 1_556 ?
As2 Nb1 Nb9 54.41(4) . 1_556 ?
As4 Nb1 Nb9 99.63(3) . . ?
As4 Nb1 Nb9 165.00(6) 1_556 . ?
As5 Nb1 Nb9 104.40(5) 1_556 . ?
As5 Nb1 Nb9 57.23(4) . . ?
As2 Nb1 Nb9 54.41(4) . . ?
Nb9 Nb1 Nb9 71.41(4) 1_556 . ?
As4 Nb1 Nb7 56.85(5) . . ?
As4 Nb1 Nb7 102.21(6) 1_556 . ?
As5 Nb1 Nb7 165.21(6) 1_556 . ?
As5 Nb1 Nb7 102.53(3) . . ?
As2 Nb1 Nb7 53.87(4) . . ?
Nb9 Nb1 Nb7 108.25(5) 1_556 . ?
Nb9 Nb1 Nb7 70.51(4) . . ?
As4 Nb1 Nb7 102.21(6) . 1_556 ?
As4 Nb1 Nb7 56.85(5) 1_556 1_556 ?
As5 Nb1 Nb7 102.53(3) 1_556 1_556 ?
As5 Nb1 Nb7 165.21(6) . 1_556 ?
As2 Nb1 Nb7 53.87(4) . 1_556 ?
Nb9 Nb1 Nb7 70.51(4) 1_556 1_556 ?
Nb9 Nb1 Nb7 108.25(5) . 1_556 ?
Nb7 Nb1 Nb7 67.29(4) . 1_556 ?
As4 Nb1 Pd 50.15(4) . 3 ?
As4 Nb1 Pd 50.15(4) 1_556 3 ?
As5 Nb1 Pd 129.40(4) 1_556 3 ?
As5 Nb1 Pd 129.40(4) . 3 ?
As2 Nb1 Pd 90.37(5) . 3 ?
Nb9 Nb1 Pd 124.76(4) 1_556 3 ?
Nb9 Nb1 Pd 124.76(4) . 3 ?
Nb7 Nb1 Pd 54.28(4) . 3 ?
Nb7 Nb1 Pd 54.28(4) 1_556 3 ?
As4 Nb1 Nb2 51.17(4) . . ?
As4 Nb1 Nb2 51.17(4) 1_556 . ?
As5 Nb1 Nb2 90.26(5) 1_556 . ?
As5 Nb1 Nb2 90.26(5) . . ?
As2 Nb1 Nb2 149.59(7) . . ?
Nb9 Nb1 Nb2 142.05(3) 1_556 . ?
Nb9 Nb1 Nb2 142.05(3) . . ?
Nb7 Nb1 Nb2 102.18(5) . . ?
Nb7 Nb1 Nb2 102.18(5) 1_556 . ?
Pd Nb1 Nb2 59.22(4) 3 . ?
As4 Nb1 Nb3 90.60(5) . . ?
As4 Nb1 Nb3 90.60(5) 1_556 . ?
As5 Nb1 Nb3 50.50(4) 1_556 . ?
As5 Nb1 Nb3 50.50(4) . . ?
As2 Nb1 Nb3 150.30(6) . . ?
Nb9 Nb1 Nb3 103.00(4) 1_556 . ?
Nb9 Nb1 Nb3 103.00(4) . . ?
Nb7 Nb1 Nb3 143.45(3) . . ?
Nb7 Nb1 Nb3 143.45(3) 1_556 . ?
Pd Nb1 Nb3 119.33(5) 3 . ?
Nb2 Nb1 Nb3 60.11(4) . . ?
As4 Nb1 Nb4 129.20(4) . 3_665 ?
As4 Nb1 Nb4 129.20(4) 1_556 3_665 ?
As5 Nb1 Nb4 49.93(3) 1_556 3_665 ?
As5 Nb1 Nb4 49.93(3) . 3_665 ?
As2 Nb1 Nb4 91.04(5) . 3_665 ?
Nb9 Nb1 Nb4 56.24(3) 1_556 3_665 ?
Nb9 Nb1 Nb4 56.24(3) . 3_665 ?
Nb7 Nb1 Nb4 126.75(4) . 3_665 ?
Nb7 Nb1 Nb4 126.75(4) 1_556 3_665 ?
Pd Nb1 Nb4 178.59(5) 3 3_665 ?
Nb2 Nb1 Nb4 119.38(5) . 3_665 ?
Nb3 Nb1 Nb4 59.26(4) . 3_665 ?
As4 Nb1 Nb1 46.82(3) . 1_554 ?
As4 Nb1 Nb1 133.18(3) 1_556 1_554 ?
As5 Nb1 Nb1 132.59(3) 1_556 1_554 ?
As5 Nb1 Nb1 47.41(3) . 1_554 ?
As2 Nb1 Nb1 90.0 . 1_554 ?
Nb9 Nb1 Nb1 125.70(2) 1_556 1_554 ?
Nb9 Nb1 Nb1 54.30(2) . 1_554 ?
Nb7 Nb1 Nb1 56.354(19) . 1_554 ?
Nb7 Nb1 Nb1 123.646(19) 1_556 1_554 ?
Pd Nb1 Nb1 90.0 3 1_554 ?
Nb2 Nb1 Nb1 90.0 . 1_554 ?
Nb3 Nb1 Nb1 90.0 . 1_554 ?
Nb4 Nb1 Nb1 90.0 3_665 1_554 ?
As4 Nb1 Nb1 133.18(3) . 1_556 ?
As4 Nb1 Nb1 46.82(3) 1_556 1_556 ?
As5 Nb1 Nb1 47.41(3) 1_556 1_556 ?
As5 Nb1 Nb1 132.59(3) . 1_556 ?
As2 Nb1 Nb1 90.0 . 1_556 ?
Nb9 Nb1 Nb1 54.30(2) 1_556 1_556 ?
Nb9 Nb1 Nb1 125.70(2) . 1_556 ?
Nb7 Nb1 Nb1 123.646(19) . 1_556 ?
Nb7 Nb1 Nb1 56.354(19) 1_556 1_556 ?
Pd Nb1 Nb1 90.0 3 1_556 ?
Nb2 Nb1 Nb1 90.0 . 1_556 ?
Nb3 Nb1 Nb1 90.0 . 1_556 ?
Nb4 Nb1 Nb1 90.0 3_665 1_556 ?
Nb1 Nb1 Nb1 180.00(9) 1_554 1_556 ?
As4 Nb2 As4 85.65(7) . 1_556 ?
As4 Nb2 As6 137.93(7) . 1_556 ?
As4 Nb2 As6 79.65(4) 1_556 1_556 ?
As4 Nb2 As6 79.65(4) . . ?
As4 Nb2 As6 137.93(7) 1_556 . ?
As6 Nb2 As6 85.40(6) 1_556 . ?
As4 Nb2 As1 110.31(5) . 3 ?
As4 Nb2 As1 110.31(5) 1_556 3 ?
As6 Nb2 As1 111.76(5) 1_556 3 ?
As6 Nb2 As1 111.76(5) . 3 ?
As4 Nb2 Nb5 99.47(3) . 3 ?
As4 Nb2 Nb5 164.38(6) 1_556 3 ?
As6 Nb2 Nb5 105.20(6) 1_556 3 ?
As6 Nb2 Nb5 57.70(4) . 3 ?
As1 Nb2 Nb5 54.07(4) 3 3 ?
As4 Nb2 Nb5 164.38(6) . 3_556 ?
As4 Nb2 Nb5 99.47(3) 1_556 3_556 ?
As6 Nb2 Nb5 57.70(4) 1_556 3_556 ?
As6 Nb2 Nb5 105.20(6) . 3_556 ?
As1 Nb2 Nb5 54.07(4) 3 3_556 ?
Nb5 Nb2 Nb5 71.94(4) 3 3_556 ?
As4 Nb2 Nb6 57.39(4) . 3 ?
As4 Nb2 Nb6 104.10(6) 1_556 3 ?
As6 Nb2 Nb6 164.67(6) 1_556 3 ?
As6 Nb2 Nb6 100.59(3) . 3 ?
As1 Nb2 Nb6 52.92(4) 3 3 ?
Nb5 Nb2 Nb6 67.42(4) 3 3 ?
Nb5 Nb2 Nb6 106.99(5) 3_556 3 ?
As4 Nb2 Nb6 104.10(6) . 3_556 ?
As4 Nb2 Nb6 57.39(4) 1_556 3_556 ?
As6 Nb2 Nb6 100.59(3) 1_556 3_556 ?
As6 Nb2 Nb6 164.67(6) . 3_556 ?
As1 Nb2 Nb6 52.92(4) 3 3_556 ?
Nb5 Nb2 Nb6 106.99(5) 3 3_556 ?
Nb5 Nb2 Nb6 67.42(4) 3_556 3_556 ?
Nb6 Nb2 Nb6 70.28(4) 3 3_556 ?
As4 Nb2 Pd 50.22(4) . 3 ?
As4 Nb2 Pd 50.22(4) 1_556 3 ?
As6 Nb2 Pd 129.87(4) 1_556 3 ?
As6 Nb2 Pd 129.87(4) . 3 ?
As1 Nb2 Pd 88.97(5) 3 3 ?
Nb5 Nb2 Pd 123.15(4) 3 3 ?
Nb5 Nb2 Pd 123.15(4) 3_556 3 ?
Nb6 Nb2 Pd 55.73(3) 3 3 ?
Nb6 Nb2 Pd 55.73(3) 3_556 3 ?
As4 Nb2 Nb1 50.71(4) . . ?
As4 Nb2 Nb1 50.71(4) 1_556 . ?
As6 Nb2 Nb1 90.86(5) 1_556 . ?
As6 Nb2 Nb1 90.86(5) . . ?
As1 Nb2 Nb1 148.53(6) 3 . ?
Nb5 Nb2 Nb1 142.32(3) 3 . ?
Nb5 Nb2 Nb1 142.32(3) 3_556 . ?
Nb6 Nb2 Nb1 103.06(4) 3 . ?
Nb6 Nb2 Nb1 103.06(4) 3_556 . ?
Pd Nb2 Nb1 59.56(4) 3 . ?
As4 Nb2 Nb3 90.75(5) . . ?
As4 Nb2 Nb3 90.75(5) 1_556 . ?
As6 Nb2 Nb3 50.68(3) 1_556 . ?
As6 Nb2 Nb3 50.68(3) . . ?
As1 Nb2 Nb3 150.74(6) 3 . ?
Nb5 Nb2 Nb3 103.86(4) 3 . ?
Nb5 Nb2 Nb3 103.86(4) 3_556 . ?
Nb6 Nb2 Nb3 142.75(3) 3 . ?
Nb6 Nb2 Nb3 142.75(3) 3_556 . ?
Pd Nb2 Nb3 120.29(5) 3 . ?
Nb1 Nb2 Nb3 60.73(4) . . ?
As4 Nb2 Nb4 129.71(4) . . ?
As4 Nb2 Nb4 129.71(4) 1_556 . ?
As6 Nb2 Nb4 50.06(4) 1_556 . ?
As6 Nb2 Nb4 50.06(4) . . ?
As1 Nb2 Nb4 91.17(5) 3 . ?
Nb5 Nb2 Nb4 56.96(3) 3 . ?
Nb5 Nb2 Nb4 56.96(3) 3_556 . ?
Nb6 Nb2 Nb4 124.37(4) 3 . ?
Nb6 Nb2 Nb4 124.37(4) 3_556 . ?
Pd Nb2 Nb4 179.86(5) 3 . ?
Nb1 Nb2 Nb4 120.30(5) . . ?
Nb3 Nb2 Nb4 59.57(4) . . ?
As4 Nb2 Nb2 132.83(3) . 1_556 ?
As4 Nb2 Nb2 47.17(3) 1_556 1_556 ?
As6 Nb2 Nb2 47.30(3) 1_556 1_556 ?
As6 Nb2 Nb2 132.70(3) . 1_556 ?
As1 Nb2 Nb2 90.0 3 1_556 ?
Nb5 Nb2 Nb2 125.97(2) 3 1_556 ?
Nb5 Nb2 Nb2 54.03(2) 3_556 1_556 ?
Nb6 Nb2 Nb2 125.14(2) 3 1_556 ?
Nb6 Nb2 Nb2 54.86(2) 3_556 1_556 ?
Pd Nb2 Nb2 90.0 3 1_556 ?
Nb1 Nb2 Nb2 90.0 . 1_556 ?
Nb3 Nb2 Nb2 90.0 . 1_556 ?
Nb4 Nb2 Nb2 90.0 . 1_556 ?
As4 Nb2 Nb2 47.17(3) . 1_554 ?
As4 Nb2 Nb2 132.83(3) 1_556 1_554 ?
As6 Nb2 Nb2 132.70(3) 1_556 1_554 ?
As6 Nb2 Nb2 47.30(3) . 1_554 ?
As1 Nb2 Nb2 90.0 3 1_554 ?
Nb5 Nb2 Nb2 54.03(2) 3 1_554 ?
Nb5 Nb2 Nb2 125.97(2) 3_556 1_554 ?
Nb6 Nb2 Nb2 54.86(2) 3 1_554 ?
Nb6 Nb2 Nb2 125.14(2) 3_556 1_554 ?
Pd Nb2 Nb2 90.0 3 1_554 ?
Nb1 Nb2 Nb2 90.0 . 1_554 ?
Nb3 Nb2 Nb2 90.0 . 1_554 ?
Nb4 Nb2 Nb2 90.0 . 1_554 ?
Nb2 Nb2 Nb2 180.00(10) 1_556 1_554 ?
As6 Nb3 As6 85.52(6) . 1_556 ?
As6 Nb3 As5 79.04(4) . . ?
As6 Nb3 As5 136.85(7) 1_556 . ?
As6 Nb3 As5 136.85(7) . 1_556 ?
As6 Nb3 As5 79.04(4) 1_556 1_556 ?
As5 Nb3 As5 85.28(6) . 1_556 ?
As6 Nb3 As7 136.69(6) . 1_556 ?
As6 Nb3 As7 79.28(3) 1_556 1_556 ?
As5 Nb3 As7 136.80(6) . 1_556 ?
As5 Nb3 As7 79.48(3) 1_556 1_556 ?
As6 Nb3 As7 79.28(3) . . ?
As6 Nb3 As7 136.69(6) 1_556 . ?
As5 Nb3 As7 79.48(3) . . ?
As5 Nb3 As7 136.80(6) 1_556 . ?
As7 Nb3 As7 84.58(4) 1_556 . ?
As6 Nb3 Nb2 50.76(4) . . ?
As6 Nb3 Nb2 50.76(4) 1_556 . ?
As5 Nb3 Nb2 89.60(5) . . ?
As5 Nb3 Nb2 89.60(5) 1_556 . ?
As7 Nb3 Nb2 130.04(3) 1_556 . ?
As7 Nb3 Nb2 130.04(3) . . ?
As6 Nb3 Nb4 129.77(4) . 3_665 ?
As6 Nb3 Nb4 129.77(4) 1_556 3_665 ?
As5 Nb3 Nb4 50.74(4) . 3_665 ?
As5 Nb3 Nb4 50.74(4) 1_556 3_665 ?
As7 Nb3 Nb4 89.62(4) 1_556 3_665 ?
As7 Nb3 Nb4 89.62(4) . 3_665 ?
Nb2 Nb3 Nb4 120.11(5) . 3_665 ?
As6 Nb3 Nb4 50.82(4) . . ?
As6 Nb3 Nb4 50.82(4) 1_556 . ?
As5 Nb3 Nb4 129.85(4) . . ?
As5 Nb3 Nb4 129.85(4) 1_556 . ?
As7 Nb3 Nb4 89.47(4) 1_556 . ?
As7 Nb3 Nb4 89.47(4) . . ?
Nb2 Nb3 Nb4 61.13(4) . . ?
Nb4 Nb3 Nb4 178.77(5) 3_665 . ?
As6 Nb3 Nb1 89.75(5) . . ?
As6 Nb3 Nb1 89.75(5) 1_556 . ?
As5 Nb3 Nb1 50.57(4) . . ?
As5 Nb3 Nb1 50.57(4) 1_556 . ?
As7 Nb3 Nb1 130.05(3) 1_556 . ?
As7 Nb3 Nb1 130.05(3) . . ?
Nb2 Nb3 Nb1 59.16(4) . . ?
Nb4 Nb3 Nb1 60.95(4) 3_665 . ?
Nb4 Nb3 Nb1 120.29(5) . . ?
As6 Nb3 Nb3 89.93(6) . 2_655 ?
As6 Nb3 Nb3 89.93(6) 1_556 2_655 ?
As5 Nb3 Nb3 129.64(4) . 2_655 ?
As5 Nb3 Nb3 129.64(4) 1_556 2_655 ?
As7 Nb3 Nb3 50.161(15) 1_556 2_655 ?
As7 Nb3 Nb3 50.161(15) . 2_655 ?
Nb2 Nb3 Nb3 120.41(6) . 2_655 ?
Nb4 Nb3 Nb3 119.49(5) 3_665 2_655 ?
Nb4 Nb3 Nb3 59.28(5) . 2_655 ?
Nb1 Nb3 Nb3 179.57(6) . 2_655 ?
As6 Nb3 Nb3 129.44(4) . 3_665 ?
As6 Nb3 Nb3 129.44(4) 1_556 3_665 ?
As5 Nb3 Nb3 90.10(6) . 3_665 ?
As5 Nb3 Nb3 90.10(6) 1_556 3_665 ?
As7 Nb3 Nb3 50.161(15) 1_556 3_665 ?
As7 Nb3 Nb3 50.161(15) . 3_665 ?
Nb2 Nb3 Nb3 179.59(6) . 3_665 ?
Nb4 Nb3 Nb3 59.49(5) 3_665 3_665 ?
Nb4 Nb3 Nb3 119.28(5) . 3_665 ?
Nb1 Nb3 Nb3 120.43(6) . 3_665 ?
Nb3 Nb3 Nb3 60.0 2_655 3_665 ?
As6 Nb3 Nb3 132.76(3) . 1_556 ?
As6 Nb3 Nb3 47.24(3) 1_556 1_556 ?
As5 Nb3 Nb3 132.64(3) . 1_556 ?
As5 Nb3 Nb3 47.36(3) 1_556 1_556 ?
As7 Nb3 Nb3 47.709(19) 1_556 1_556 ?
As7 Nb3 Nb3 132.291(19) . 1_556 ?
Nb2 Nb3 Nb3 90.0 . 1_556 ?
Nb4 Nb3 Nb3 90.0 3_665 1_556 ?
Nb4 Nb3 Nb3 90.0 . 1_556 ?
Nb1 Nb3 Nb3 90.0 . 1_556 ?
Nb3 Nb3 Nb3 90.0 2_655 1_556 ?
Nb3 Nb3 Nb3 90.0 3_665 1_556 ?
As6 Nb3 Nb3 47.24(3) . 1_554 ?
As6 Nb3 Nb3 132.76(3) 1_556 1_554 ?
As5 Nb3 Nb3 47.36(3) . 1_554 ?
As5 Nb3 Nb3 132.64(3) 1_556 1_554 ?
As7 Nb3 Nb3 132.291(19) 1_556 1_554 ?
As7 Nb3 Nb3 47.709(19) . 1_554 ?
Nb2 Nb3 Nb3 90.0 . 1_554 ?
Nb4 Nb3 Nb3 90.0 3_665 1_554 ?
Nb4 Nb3 Nb3 90.0 . 1_554 ?
Nb1 Nb3 Nb3 90.0 . 1_554 ?
Nb3 Nb3 Nb3 90.0 2_655 1_554 ?
Nb3 Nb3 Nb3 90.0 3_665 1_554 ?
Nb3 Nb3 Nb3 180.00(10) 1_556 1_554 ?
As5 Nb4 As5 85.33(6) 2_656 2_655 ?
As5 Nb4 As6 138.37(7) 2_656 . ?
As5 Nb4 As6 80.28(4) 2_655 . ?
As5 Nb4 As6 80.28(4) 2_656 1_556 ?
As5 Nb4 As6 138.37(7) 2_655 1_556 ?
As6 Nb4 As6 85.06(6) . 1_556 ?
As5 Nb4 As3 111.15(5) 2_656 2_655 ?
As5 Nb4 As3 111.15(5) 2_655 2_655 ?
As6 Nb4 As3 110.47(5) . 2_655 ?
As6 Nb4 As3 110.47(5) 1_556 2_655 ?
As5 Nb4 Nb9 104.64(6) 2_656 2_655 ?
As5 Nb4 Nb9 57.34(4) 2_655 2_655 ?
As6 Nb4 Nb9 99.92(3) . 2_655 ?
As6 Nb4 Nb9 164.29(6) 1_556 2_655 ?
As3 Nb4 Nb9 53.82(4) 2_655 2_655 ?
As5 Nb4 Nb9 57.34(4) 2_656 2_656 ?
As5 Nb4 Nb9 104.64(6) 2_655 2_656 ?
As6 Nb4 Nb9 164.29(6) . 2_656 ?
As6 Nb4 Nb9 99.92(3) 1_556 2_656 ?
As3 Nb4 Nb9 53.82(4) 2_655 2_656 ?
Nb9 Nb4 Nb9 71.55(4) 2_655 2_656 ?
As5 Nb4 Nb5 164.59(6) 2_656 3 ?
As5 Nb4 Nb5 100.32(3) 2_655 3 ?
As6 Nb4 Nb5 57.03(4) . 3 ?
As6 Nb4 Nb5 103.81(5) 1_556 3 ?
As3 Nb4 Nb5 53.45(3) 2_655 3 ?
Nb9 Nb4 Nb5 67.65(4) 2_655 3 ?
Nb9 Nb4 Nb5 107.26(4) 2_656 3 ?
As5 Nb4 Nb5 100.32(3) 2_656 3_556 ?
As5 Nb4 Nb5 164.59(6) 2_655 3_556 ?
As6 Nb4 Nb5 103.81(5) . 3_556 ?
As6 Nb4 Nb5 57.03(4) 1_556 3_556 ?
As3 Nb4 Nb5 53.45(3) 2_655 3_556 ?
Nb9 Nb4 Nb5 107.26(4) 2_655 3_556 ?
Nb9 Nb4 Nb5 67.65(4) 2_656 3_556 ?
Nb5 Nb4 Nb5 70.78(3) 3 3_556 ?
As5 Nb4 Nb3 50.77(4) 2_656 2_655 ?
As5 Nb4 Nb3 50.77(4) 2_655 2_655 ?
As6 Nb4 Nb3 91.17(5) . 2_655 ?
As6 Nb4 Nb3 91.17(5) 1_556 2_655 ?
As3 Nb4 Nb3 150.07(6) 2_655 2_655 ?
Nb9 Nb4 Nb3 103.53(5) 2_655 2_655 ?
Nb9 Nb4 Nb3 103.53(5) 2_656 2_655 ?
Nb5 Nb4 Nb3 142.55(2) 3 2_655 ?
Nb5 Nb4 Nb3 142.55(2) 3_556 2_655 ?
As5 Nb4 Nb3 91.41(5) 2_656 . ?
As5 Nb4 Nb3 91.41(5) 2_655 . ?
As6 Nb4 Nb3 50.52(4) . . ?
As6 Nb4 Nb3 50.52(4) 1_556 . ?
As3 Nb4 Nb3 148.69(6) 2_655 . ?
Nb9 Nb4 Nb3 142.52(2) 2_655 . ?
Nb9 Nb4 Nb3 142.52(2) 2_656 . ?
Nb5 Nb4 Nb3 102.68(4) 3 . ?
Nb5 Nb4 Nb3 102.68(4) 3_556 . ?
Nb3 Nb4 Nb3 61.23(5) 2_655 . ?
As5 Nb4 Nb1 50.03(4) 2_656 2_655 ?
As5 Nb4 Nb1 50.03(4) 2_655 2_655 ?
As6 Nb4 Nb1 130.31(4) . 2_655 ?
As6 Nb4 Nb1 130.31(4) 1_556 2_655 ?
As3 Nb4 Nb1 90.28(6) 2_655 2_655 ?
Nb9 Nb4 Nb1 56.39(3) 2_655 2_655 ?
Nb9 Nb4 Nb1 56.39(3) 2_656 2_655 ?
Nb5 Nb4 Nb1 124.03(4) 3 2_655 ?
Nb5 Nb4 Nb1 124.03(4) 3_556 2_655 ?
Nb3 Nb4 Nb1 59.79(4) 2_655 2_655 ?
Nb3 Nb4 Nb1 121.03(5) . 2_655 ?
As5 Nb4 Nb2 130.13(4) 2_656 . ?
As5 Nb4 Nb2 130.13(4) 2_655 . ?
As6 Nb4 Nb2 49.84(4) . . ?
As6 Nb4 Nb2 49.84(4) 1_556 . ?
As3 Nb4 Nb2 89.39(5) 2_655 . ?
Nb9 Nb4 Nb2 123.38(4) 2_655 . ?
Nb9 Nb4 Nb2 123.38(4) 2_656 . ?
Nb5 Nb4 Nb2 55.74(3) 3 . ?
Nb5 Nb4 Nb2 55.74(3) 3_556 . ?
Nb3 Nb4 Nb2 120.54(5) 2_655 . ?
Nb3 Nb4 Nb2 59.30(4) . . ?
Nb1 Nb4 Nb2 179.67(5) 2_655 . ?
As5 Nb4 Nb4 132.67(3) 2_656 1_554 ?
As5 Nb4 Nb4 47.33(3) 2_655 1_554 ?
As6 Nb4 Nb4 47.47(3) . 1_554 ?
As6 Nb4 Nb4 132.53(3) 1_556 1_554 ?
As3 Nb4 Nb4 90.0 2_655 1_554 ?
Nb9 Nb4 Nb4 54.225(19) 2_655 1_554 ?
Nb9 Nb4 Nb4 125.775(19) 2_656 1_554 ?
Nb5 Nb4 Nb4 54.612(17) 3 1_554 ?
Nb5 Nb4 Nb4 125.388(17) 3_556 1_554 ?
Nb3 Nb4 Nb4 90.0 2_655 1_554 ?
Nb3 Nb4 Nb4 90.0 . 1_554 ?
Nb1 Nb4 Nb4 90.0 2_655 1_554 ?
Nb2 Nb4 Nb4 90.0 . 1_554 ?
As5 Nb4 Nb4 47.33(3) 2_656 1_556 ?
As5 Nb4 Nb4 132.67(3) 2_655 1_556 ?
As6 Nb4 Nb4 132.53(3) . 1_556 ?
As6 Nb4 Nb4 47.47(3) 1_556 1_556 ?
As3 Nb4 Nb4 90.0 2_655 1_556 ?
Nb9 Nb4 Nb4 125.775(19) 2_655 1_556 ?
Nb9 Nb4 Nb4 54.225(19) 2_656 1_556 ?
Nb5 Nb4 Nb4 125.388(17) 3 1_556 ?
Nb5 Nb4 Nb4 54.612(17) 3_556 1_556 ?
Nb3 Nb4 Nb4 90.0 2_655 1_556 ?
Nb3 Nb4 Nb4 90.0 . 1_556 ?
Nb1 Nb4 Nb4 90.0 2_655 1_556 ?
Nb2 Nb4 Nb4 90.0 . 1_556 ?
Nb4 Nb4 Nb4 180.00(9) 1_554 1_556 ?
As3 Nb5 As3 85.16(6) 3_565 3_564 ?
As3 Nb5 As1 80.74(4) 3_565 . ?
As3 Nb5 As1 138.92(7) 3_564 . ?
As3 Nb5 As1 138.92(7) 3_565 1_554 ?
As3 Nb5 As1 80.74(4) 3_564 1_554 ?
As1 Nb5 As1 85.06(6) . 1_554 ?
As3 Nb5 As6 110.15(5) 3_565 2 ?
As3 Nb5 As6 110.15(5) 3_564 2 ?
As1 Nb5 As6 110.93(5) . 2 ?
As1 Nb5 As6 110.93(5) 1_554 2 ?
As3 Nb5 Nb2 163.87(6) 3_565 2_554 ?
As3 Nb5 Nb2 99.54(3) 3_564 2_554 ?
As1 Nb5 Nb2 104.62(6) . 2_554 ?
As1 Nb5 Nb2 57.20(4) 1_554 2_554 ?
As6 Nb5 Nb2 53.73(4) 2 2_554 ?
As3 Nb5 Nb2 99.54(3) 3_565 2 ?
As3 Nb5 Nb2 163.87(6) 3_564 2 ?
As1 Nb5 Nb2 57.20(4) . 2 ?
As1 Nb5 Nb2 104.62(6) 1_554 2 ?
As6 Nb5 Nb2 53.73(4) 2 2 ?
Nb2 Nb5 Nb2 71.94(4) 2_554 2 ?
As3 Nb5 Nb4 103.61(5) 3_565 2_554 ?
As3 Nb5 Nb4 56.75(4) 3_564 2_554 ?
As1 Nb5 Nb4 164.33(6) . 2_554 ?
As1 Nb5 Nb4 100.36(3) 1_554 2_554 ?
As6 Nb5 Nb4 53.40(4) 2 2_554 ?
Nb2 Nb5 Nb4 67.31(4) 2_554 2_554 ?
Nb2 Nb5 Nb4 107.13(5) 2 2_554 ?
As3 Nb5 Nb4 56.75(4) 3_565 2 ?
As3 Nb5 Nb4 103.61(5) 3_564 2 ?
As1 Nb5 Nb4 100.36(3) . 2 ?
As1 Nb5 Nb4 164.33(6) 1_554 2 ?
As6 Nb5 Nb4 53.40(4) 2 2 ?
Nb2 Nb5 Nb4 107.13(5) 2_554 2 ?
Nb2 Nb5 Nb4 67.31(4) 2 2 ?
Nb4 Nb5 Nb4 70.78(3) 2_554 2 ?
As3 Nb5 Nb8 50.94(4) 3_565 3_565 ?
As3 Nb5 Nb8 50.94(4) 3_564 3_565 ?
As1 Nb5 Nb8 91.44(5) . 3_565 ?
As1 Nb5 Nb8 91.44(5) 1_554 3_565 ?
As6 Nb5 Nb8 149.04(6) 2 3_565 ?
Nb2 Nb5 Nb8 142.32(2) 2_554 3_565 ?
Nb2 Nb5 Nb8 142.32(2) 2 3_565 ?
Nb4 Nb5 Nb8 103.02(4) 2_554 3_565 ?
Nb4 Nb5 Nb8 103.02(4) 2 3_565 ?
As3 Nb5 Nb8 91.89(5) 3_565 . ?
As3 Nb5 Nb8 91.89(5) 3_564 . ?
As1 Nb5 Nb8 50.60(4) . . ?
As1 Nb5 Nb8 50.60(4) 1_554 . ?
As6 Nb5 Nb8 149.54(6) 2 . ?
Nb2 Nb5 Nb8 103.29(4) 2_554 . ?
Nb2 Nb5 Nb8 103.29(4) 2 . ?
Nb4 Nb5 Nb8 142.73(2) 2_554 . ?
Nb4 Nb5 Nb8 142.73(2) 2 . ?
Nb8 Nb5 Nb8 61.42(5) 3_565 . ?
As3 Nb5 Nb6 130.16(4) 3_565 . ?
As3 Nb5 Nb6 130.16(4) 3_564 . ?
As1 Nb5 Nb6 49.42(4) . . ?
As1 Nb5 Nb6 49.42(4) 1_554 . ?
As6 Nb5 Nb6 90.97(5) 2 . ?
Nb2 Nb5 Nb6 57.16(3) 2_554 . ?
Nb2 Nb5 Nb6 57.16(3) 2 . ?
Nb4 Nb5 Nb6 124.47(4) 2_554 . ?
Nb4 Nb5 Nb6 124.47(4) 2 . ?
Nb8 Nb5 Nb6 119.99(5) 3_565 . ?
Nb8 Nb5 Nb6 58.57(4) . . ?
As3 Nb5 Nb9 49.68(3) 3_565 3_565 ?
As3 Nb5 Nb9 49.68(3) 3_564 3_565 ?
As1 Nb5 Nb9 130.42(4) . 3_565 ?
As1 Nb5 Nb9 130.42(4) 1_554 3_565 ?
As6 Nb5 Nb9 89.38(5) 2 3_565 ?
Nb2 Nb5 Nb9 123.08(4) 2_554 3_565 ?
Nb2 Nb5 Nb9 123.08(4) 2 3_565 ?
Nb4 Nb5 Nb9 55.77(3) 2_554 3_565 ?
Nb4 Nb5 Nb9 55.77(3) 2 3_565 ?
Nb8 Nb5 Nb9 59.67(4) 3_565 3_565 ?
Nb8 Nb5 Nb9 121.09(5) . 3_565 ?
Nb6 Nb5 Nb9 179.66(6) . 3_565 ?
As3 Nb5 Nb5 47.42(3) 3_565 1_556 ?
As3 Nb5 Nb5 132.58(3) 3_564 1_556 ?
As1 Nb5 Nb5 47.47(3) . 1_556 ?
As1 Nb5 Nb5 132.53(3) 1_554 1_556 ?
As6 Nb5 Nb5 90.0 2 1_556 ?
Nb2 Nb5 Nb5 125.97(2) 2_554 1_556 ?
Nb2 Nb5 Nb5 54.03(2) 2 1_556 ?
Nb4 Nb5 Nb5 125.388(17) 2_554 1_556 ?
Nb4 Nb5 Nb5 54.612(17) 2 1_556 ?
Nb8 Nb5 Nb5 90.0 3_565 1_556 ?
Nb8 Nb5 Nb5 90.0 . 1_556 ?
Nb6 Nb5 Nb5 90.0 . 1_556 ?
Nb9 Nb5 Nb5 90.0 3_565 1_556 ?
As3 Nb5 Nb5 132.58(3) 3_565 1_554 ?
As3 Nb5 Nb5 47.42(3) 3_564 1_554 ?
As1 Nb5 Nb5 132.53(3) . 1_554 ?
As1 Nb5 Nb5 47.47(3) 1_554 1_554 ?
As6 Nb5 Nb5 90.0 2 1_554 ?
Nb2 Nb5 Nb5 54.03(2) 2_554 1_554 ?
Nb2 Nb5 Nb5 125.97(2) 2 1_554 ?
Nb4 Nb5 Nb5 54.612(17) 2_554 1_554 ?
Nb4 Nb5 Nb5 125.388(17) 2 1_554 ?
Nb8 Nb5 Nb5 90.0 3_565 1_554 ?
Nb8 Nb5 Nb5 90.0 . 1_554 ?
Nb6 Nb5 Nb5 90.0 . 1_554 ?
Nb9 Nb5 Nb5 90.0 3_565 1_554 ?
Nb5 Nb5 Nb5 180.00(14) 1_556 1_554 ?
As1 Nb6 As1 85.77(5) . 1_554 ?
As1 Nb6 As2 141.93(7) . 1_554 ?
As1 Nb6 As2 82.52(4) 1_554 1_554 ?
As1 Nb6 As2 82.52(4) . . ?
As1 Nb6 As2 141.93(7) 1_554 . ?
As2 Nb6 As2 84.76(6) 1_554 . ?
As1 Nb6 As4 109.17(6) . 2 ?
As1 Nb6 As4 109.17(6) 1_554 2 ?
As2 Nb6 As4 108.90(5) 1_554 2 ?
As2 Nb6 As4 108.90(5) . 2 ?
As1 Nb6 Pd 161.46(7) . 1_554 ?
As1 Nb6 Pd 97.36(3) 1_554 1_554 ?
As2 Nb6 Pd 56.51(5) 1_554 1_554 ?
As2 Nb6 Pd 105.09(6) . 1_554 ?
As4 Nb6 Pd 52.51(4) 2 1_554 ?
As1 Nb6 Pd 97.36(3) . . ?
As1 Nb6 Pd 161.46(7) 1_554 . ?
As2 Nb6 Pd 105.09(6) 1_554 . ?
As2 Nb6 Pd 56.51(5) . . ?
As4 Nb6 Pd 52.51(4) 2 . ?
Pd Nb6 Pd 74.09(4) 1_554 . ?
As1 Nb6 Nb2 103.37(5) . 2_554 ?
As1 Nb6 Nb2 56.49(4) 1_554 2_554 ?
As2 Nb6 Nb2 99.95(3) 1_554 2_554 ?
As2 Nb6 Nb2 161.56(6) . 2_554 ?
As4 Nb6 Nb2 52.69(4) 2 2_554 ?
Pd Nb6 Nb2 64.39(4) 1_554 2_554 ?
Pd Nb6 Nb2 105.15(5) . 2_554 ?
As1 Nb6 Nb2 56.49(4) . 2 ?
As1 Nb6 Nb2 103.37(5) 1_554 2 ?
As2 Nb6 Nb2 161.56(6) 1_554 2 ?
As2 Nb6 Nb2 99.95(3) . 2 ?
As4 Nb6 Nb2 52.69(4) 2 2 ?
Pd Nb6 Nb2 105.15(5) 1_554 2 ?
Pd Nb6 Nb2 64.39(4) . 2 ?
Nb2 Nb6 Nb2 70.28(4) 2_554 2 ?
As1 Nb6 Nb9 92.20(5) . . ?
As1 Nb6 Nb9 92.20(5) 1_554 . ?
As2 Nb6 Nb9 52.43(4) 1_554 . ?
As2 Nb6 Nb9 52.43(4) . . ?
As4 Nb6 Nb9 150.37(6) 2 . ?
Pd Nb6 Nb9 105.88(5) 1_554 . ?
Pd Nb6 Nb9 105.88(5) . . ?
Nb2 Nb6 Nb9 142.96(3) 2_554 . ?
Nb2 Nb6 Nb9 142.96(3) 2 . ?
As1 Nb6 Nb8 51.19(4) . . ?
As1 Nb6 Nb8 51.19(4) 1_554 . ?
As2 Nb6 Nb8 94.55(5) 1_554 . ?
As2 Nb6 Nb8 94.55(5) . . ?
As4 Nb6 Nb8 147.83(6) 2 . ?
Pd Nb6 Nb8 142.19(2) 1_554 . ?
Pd Nb6 Nb8 142.19(2) . . ?
Nb2 Nb6 Nb8 102.76(4) 2_554 . ?
Nb2 Nb6 Nb8 102.76(4) 2 . ?
Nb9 Nb6 Nb8 61.80(4) . . ?
As1 Nb6 Nb5 49.88(3) . . ?
As1 Nb6 Nb5 49.88(3) 1_554 . ?
As2 Nb6 Nb5 132.35(4) 1_554 . ?
As2 Nb6 Nb5 132.35(4) . . ?
As4 Nb6 Nb5 88.21(5) 2 . ?
Pd Nb6 Nb5 119.81(4) 1_554 . ?
Pd Nb6 Nb5 119.81(4) . . ?
Nb2 Nb6 Nb5 55.42(3) 2_554 . ?
Nb2 Nb6 Nb5 55.42(3) 2 . ?
Nb9 Nb6 Nb5 121.42(5) . . ?
Nb8 Nb6 Nb5 59.62(4) . . ?
As1 Nb6 Nb7 133.12(4) . . ?
As1 Nb6 Nb7 133.12(4) 1_554 . ?
As2 Nb6 Nb7 50.97(4) 1_554 . ?
As2 Nb6 Nb7 50.97(4) . . ?
As4 Nb6 Nb7 84.49(5) 2 . ?
Pd Nb6 Nb7 55.08(4) 1_554 . ?
Pd Nb6 Nb7 55.08(4) . . ?
Nb2 Nb6 Nb7 119.22(5) 2_554 . ?
Nb2 Nb6 Nb7 119.22(5) 2 . ?
Nb9 Nb6 Nb7 65.88(4) . . ?
Nb8 Nb6 Nb7 127.68(5) . . ?
Nb5 Nb6 Nb7 172.70(6) . . ?
As1 Nb6 Nb6 132.89(3) . 1_554 ?
As1 Nb6 Nb6 47.11(3) 1_554 1_554 ?
As2 Nb6 Nb6 47.62(3) 1_554 1_554 ?
As2 Nb6 Nb6 132.38(3) . 1_554 ?
As4 Nb6 Nb6 90.0 2 1_554 ?
Pd Nb6 Nb6 52.95(2) 1_554 1_554 ?
Pd Nb6 Nb6 127.05(2) . 1_554 ?
Nb2 Nb6 Nb6 54.86(2) 2_554 1_554 ?
Nb2 Nb6 Nb6 125.14(2) 2 1_554 ?
Nb9 Nb6 Nb6 90.0 . 1_554 ?
Nb8 Nb6 Nb6 90.0 . 1_554 ?
Nb5 Nb6 Nb6 90.0 . 1_554 ?
Nb7 Nb6 Nb6 90.0 . 1_554 ?
As1 Nb6 Nb6 47.11(3) . 1_556 ?
As1 Nb6 Nb6 132.89(3) 1_554 1_556 ?
As2 Nb6 Nb6 132.38(3) 1_554 1_556 ?
As2 Nb6 Nb6 47.62(3) . 1_556 ?
As4 Nb6 Nb6 90.0 2 1_556 ?
Pd Nb6 Nb6 127.05(2) 1_554 1_556 ?
Pd Nb6 Nb6 52.95(2) . 1_556 ?
Nb2 Nb6 Nb6 125.14(2) 2_554 1_556 ?
Nb2 Nb6 Nb6 54.86(2) 2 1_556 ?
Nb9 Nb6 Nb6 90.0 . 1_556 ?
Nb8 Nb6 Nb6 90.0 . 1_556 ?
Nb5 Nb6 Nb6 90.0 . 1_556 ?
Nb7 Nb6 Nb6 90.0 . 1_556 ?
Nb6 Nb6 Nb6 180.00(9) 1_554 1_556 ?
As2 Nb7 As2 82.19(6) . 1_554 ?
As2 Nb7 As9 151.71(6) . 1_554 ?
As2 Nb7 As9 91.83(3) 1_554 1_554 ?
As2 Nb7 As9 91.83(3) . . ?
As2 Nb7 As9 151.71(6) 1_554 . ?
As9 Nb7 As9 80.41(3) 1_554 . ?
As2 Nb7 As4 103.24(5) . . ?
As2 Nb7 As4 103.24(5) 1_554 . ?
As9 Nb7 As4 105.05(5) 1_554 . ?
As9 Nb7 As4 105.05(5) . . ?
As2 Nb7 Pd 154.61(6) . 3_554 ?
As2 Nb7 Pd 96.19(3) 1_554 3_554 ?
As9 Nb7 Pd 53.32(3) 1_554 3_554 ?
As9 Nb7 Pd 100.60(5) . 3_554 ?
As4 Nb7 Pd 52.26(4) . 3_554 ?
As2 Nb7 Pd 96.19(3) . 3 ?
As2 Nb7 Pd 154.61(6) 1_554 3 ?
As9 Nb7 Pd 100.60(5) 1_554 3 ?
As9 Nb7 Pd 53.32(3) . 3 ?
As4 Nb7 Pd 52.26(4) . 3 ?
Pd Nb7 Pd 74.49(5) 3_554 3 ?
As2 Nb7 Pd 102.65(5) . 1_554 ?
As2 Nb7 Pd 55.56(4) 1_554 1_554 ?
As9 Nb7 Pd 52.85(3) 1_554 1_554 ?
As9 Nb7 Pd 99.59(5) . 1_554 ?
As4 Nb7 Pd 143.34(2) . 1_554 ?
Pd Nb7 Pd 97.04(3) 3_554 1_554 ?
Pd Nb7 Pd 147.66(5) 3 1_554 ?
As2 Nb7 Pd 55.56(4) . . ?
As2 Nb7 Pd 102.65(5) 1_554 . ?
As9 Nb7 Pd 99.59(5) 1_554 . ?
As9 Nb7 Pd 52.85(3) . . ?
As4 Nb7 Pd 143.34(2) . . ?
Pd Nb7 Pd 147.66(5) 3_554 . ?
Pd Nb7 Pd 97.04(3) 3 . ?
Pd Nb7 Pd 73.29(5) 1_554 . ?
As2 Nb7 Nb1 52.75(4) . . ?
As2 Nb7 Nb1 97.07(5) 1_554 . ?
As9 Nb7 Nb1 155.39(6) 1_554 . ?
As9 Nb7 Nb1 101.18(2) . . ?
As4 Nb7 Nb1 50.58(4) . . ?
Pd Nb7 Nb1 102.75(5) 3_554 . ?
Pd Nb7 Nb1 63.26(4) 3 . ?
Pd Nb7 Nb1 147.98(5) 1_554 . ?
Pd Nb7 Nb1 100.75(3) . . ?
As2 Nb7 Nb1 97.07(5) . 1_554 ?
As2 Nb7 Nb1 52.75(4) 1_554 1_554 ?
As9 Nb7 Nb1 101.18(2) 1_554 1_554 ?
As9 Nb7 Nb1 155.39(6) . 1_554 ?
As4 Nb7 Nb1 50.58(4) . 1_554 ?
Pd Nb7 Nb1 63.26(4) 3_554 1_554 ?
Pd Nb7 Nb1 102.75(5) 3 1_554 ?
Pd Nb7 Nb1 100.75(3) 1_554 1_554 ?
Pd Nb7 Nb1 147.98(5) . 1_554 ?
Nb1 Nb7 Nb1 67.29(4) . 1_554 ?
As2 Nb7 Nb6 49.25(4) . . ?
As2 Nb7 Nb6 49.25(4) 1_554 . ?
As9 Nb7 Nb6 106.97(4) 1_554 . ?
As9 Nb7 Nb6 106.97(4) . . ?
As4 Nb7 Nb6 137.66(6) . . ?
Pd Nb7 Nb6 142.68(2) 3_554 . ?
Pd Nb7 Nb6 142.68(2) 3 . ?
Pd Nb7 Nb6 54.32(3) 1_554 . ?
Pd Nb7 Nb6 54.32(3) . . ?
Nb1 Nb7 Nb6 96.13(5) . . ?
Nb1 Nb7 Nb6 96.13(5) 1_554 . ?
As2 Nb7 Nb7 131.09(3) . 1_554 ?
As2 Nb7 Nb7 48.91(3) 1_554 1_554 ?
As9 Nb7 Nb7 49.793(17) 1_554 1_554 ?
As9 Nb7 Nb7 130.207(17) . 1_554 ?
As4 Nb7 Nb7 90.0 . 1_554 ?
Pd Nb7 Nb7 52.76(2) 3_554 1_554 ?
Pd Nb7 Nb7 127.24(2) 3 1_554 ?
Pd Nb7 Nb7 53.36(2) 1_554 1_554 ?
Pd Nb7 Nb7 126.64(2) . 1_554 ?
Nb1 Nb7 Nb7 123.646(19) . 1_554 ?
Nb1 Nb7 Nb7 56.354(19) 1_554 1_554 ?
Nb6 Nb7 Nb7 90.0 . 1_554 ?
As2 Nb7 Nb7 48.91(3) . 1_556 ?
As2 Nb7 Nb7 131.09(3) 1_554 1_556 ?
As9 Nb7 Nb7 130.207(17) 1_554 1_556 ?
As9 Nb7 Nb7 49.793(17) . 1_556 ?
As4 Nb7 Nb7 90.0 . 1_556 ?
Pd Nb7 Nb7 127.24(2) 3_554 1_556 ?
Pd Nb7 Nb7 52.76(2) 3 1_556 ?
Pd Nb7 Nb7 126.64(2) 1_554 1_556 ?
Pd Nb7 Nb7 53.36(2) . 1_556 ?
Nb1 Nb7 Nb7 56.354(19) . 1_556 ?
Nb1 Nb7 Nb7 123.646(19) 1_554 1_556 ?
Nb6 Nb7 Nb7 90.0 . 1_556 ?
Nb7 Nb7 Nb7 180.00(5) 1_554 1_556 ?
As2 Nb7 Nb9 46.57(3) . . ?
As2 Nb7 Nb9 46.57(3) 1_554 . ?
As9 Nb7 Nb9 137.99(2) 1_554 . ?
As9 Nb7 Nb9 137.99(2) . . ?
As4 Nb7 Nb9 83.50(5) . . ?
Pd Nb7 Nb9 115.87(4) 3_554 . ?
Pd Nb7 Nb9 115.87(4) 3 . ?
Pd Nb7 Nb9 96.04(4) 1_554 . ?
Pd Nb7 Nb9 96.04(4) . . ?
Nb1 Nb7 Nb9 52.64(3) . . ?
Nb1 Nb7 Nb9 52.64(3) 1_554 . ?
Nb6 Nb7 Nb9 54.16(4) . . ?
Nb7 Nb7 Nb9 90.0 1_554 . ?
Nb7 Nb7 Nb9 90.0 1_556 . ?
As2 Nb7 Nb7 138.34(3) . 3 ?
As2 Nb7 Nb7 138.34(3) 1_554 3 ?
As9 Nb7 Nb7 48.593(13) 1_554 3 ?
As9 Nb7 Nb7 48.593(13) . 3 ?
As4 Nb7 Nb7 79.87(6) . 3 ?
Pd Nb7 Nb7 52.50(4) 3_554 3 ?
Pd Nb7 Nb7 52.50(4) 3 3 ?
Pd Nb7 Nb7 97.29(4) 1_554 3 ?
Pd Nb7 Nb7 97.29(4) . 3 ?
Nb1 Nb7 Nb7 114.73(6) . 3 ?
Nb1 Nb7 Nb7 114.73(6) 1_554 3 ?
Nb6 Nb7 Nb7 142.47(6) . 3 ?
Nb7 Nb7 Nb7 90.0 1_554 3 ?
Nb7 Nb7 Nb7 90.0 1_556 3 ?
Nb9 Nb7 Nb7 163.37(6) . 3 ?
As2 Nb7 Nb7 106.72(6) . 2 ?
As2 Nb7 Nb7 106.72(6) 1_554 2 ?
As9 Nb7 Nb7 48.593(13) 1_554 2 ?
As9 Nb7 Nb7 48.593(13) . 2 ?
As4 Nb7 Nb7 139.87(6) . 2 ?
Pd Nb7 Nb7 98.05(4) 3_554 2 ?
Pd Nb7 Nb7 98.05(4) 3 2 ?
Pd Nb7 Nb7 51.49(4) 1_554 2 ?
Pd Nb7 Nb7 51.49(4) . 2 ?
Nb1 Nb7 Nb7 146.353(19) . 2 ?
Nb1 Nb7 Nb7 146.353(19) 1_554 2 ?
Nb6 Nb7 Nb7 82.47(6) . 2 ?
Nb7 Nb7 Nb7 90.0 1_554 2 ?
Nb7 Nb7 Nb7 90.0 1_556 2 ?
Nb9 Nb7 Nb7 136.63(6) . 2 ?
Nb7 Nb7 Nb7 60.0 3 2 ?
As1 Nb8 As1 85.47(6) 1_554 . ?
As1 Nb8 As3 136.44(7) 1_554 . ?
As1 Nb8 As3 78.72(4) . . ?
As1 Nb8 As3 78.72(4) 1_554 1_554 ?
As1 Nb8 As3 136.44(7) . 1_554 ?
As3 Nb8 As3 85.39(6) . 1_554 ?
As1 Nb8 As8 136.60(6) 1_554 . ?
As1 Nb8 As8 79.22(3) . . ?
As3 Nb8 As8 79.78(3) . . ?
As3 Nb8 As8 137.34(6) 1_554 . ?
As1 Nb8 As8 79.22(3) 1_554 1_554 ?
As1 Nb8 As8 136.60(6) . 1_554 ?
As3 Nb8 As8 137.34(6) . 1_554 ?
As3 Nb8 As8 79.78(3) 1_554 1_554 ?
As8 Nb8 As8 84.61(4) . 1_554 ?
As1 Nb8 Nb6 50.99(4) 1_554 . ?
As1 Nb8 Nb6 50.99(4) . . ?
As3 Nb8 Nb6 88.76(5) . . ?
As3 Nb8 Nb6 88.76(5) 1_554 . ?
As8 Nb8 Nb6 130.21(3) . . ?
As8 Nb8 Nb6 130.21(3) 1_554 . ?
As1 Nb8 Nb5 129.80(4) 1_554 2_665 ?
As1 Nb8 Nb5 129.80(4) . 2_665 ?
As3 Nb8 Nb5 51.10(4) . 2_665 ?
As3 Nb8 Nb5 51.10(4) 1_554 2_665 ?
As8 Nb8 Nb5 89.69(4) . 2_665 ?
As8 Nb8 Nb5 89.69(4) 1_554 2_665 ?
Nb6 Nb8 Nb5 119.61(5) . 2_665 ?
As1 Nb8 Nb5 50.88(4) 1_554 . ?
As1 Nb8 Nb5 50.88(4) . . ?
As3 Nb8 Nb5 129.59(4) . . ?
As3 Nb8 Nb5 129.59(4) 1_554 . ?
As8 Nb8 Nb5 89.26(4) . . ?
As8 Nb8 Nb5 89.26(4) 1_554 . ?
Nb6 Nb8 Nb5 61.80(4) . . ?
Nb5 Nb8 Nb5 178.58(5) 2_665 . ?
As1 Nb8 Nb9 89.26(5) 1_554 . ?
As1 Nb8 Nb9 89.26(5) . . ?
As3 Nb8 Nb9 50.64(4) . . ?
As3 Nb8 Nb9 50.64(4) 1_554 . ?
As8 Nb8 Nb9 130.41(3) . . ?
As8 Nb8 Nb9 130.41(3) 1_554 . ?
Nb6 Nb8 Nb9 57.97(4) . . ?
Nb5 Nb8 Nb9 61.65(4) 2_665 . ?
Nb5 Nb8 Nb9 119.77(5) . . ?
As1 Nb8 Nb8 129.40(4) 1_554 2_665 ?
As1 Nb8 Nb8 129.40(4) . 2_665 ?
As3 Nb8 Nb8 90.65(6) . 2_665 ?
As3 Nb8 Nb8 90.65(6) 1_554 2_665 ?
As8 Nb8 Nb8 50.174(14) . 2_665 ?
As8 Nb8 Nb8 50.174(14) 1_554 2_665 ?
Nb6 Nb8 Nb8 179.20(6) . 2_665 ?
Nb5 Nb8 Nb8 59.58(5) 2_665 2_665 ?
Nb5 Nb8 Nb8 119.00(5) . 2_665 ?
Nb9 Nb8 Nb8 121.23(6) . 2_665 ?
As1 Nb8 Nb8 89.84(6) 1_554 3_565 ?
As1 Nb8 Nb8 89.84(6) . 3_565 ?
As3 Nb8 Nb8 129.94(4) . 3_565 ?
As3 Nb8 Nb8 129.94(4) 1_554 3_565 ?
As8 Nb8 Nb8 50.174(14) . 3_565 ?
As8 Nb8 Nb8 50.174(14) 1_554 3_565 ?
Nb6 Nb8 Nb8 120.80(6) . 3_565 ?
Nb5 Nb8 Nb8 119.58(5) 2_665 3_565 ?
Nb5 Nb8 Nb8 59.00(5) . 3_565 ?
Nb9 Nb8 Nb8 178.77(6) . 3_565 ?
Nb8 Nb8 Nb8 60.0 2_665 3_565 ?
As1 Nb8 Nb8 132.74(3) 1_554 1_556 ?
As1 Nb8 Nb8 47.26(3) . 1_556 ?
As3 Nb8 Nb8 47.30(3) . 1_556 ?
As3 Nb8 Nb8 132.70(3) 1_554 1_556 ?
As8 Nb8 Nb8 47.693(19) . 1_556 ?
As8 Nb8 Nb8 132.307(19) 1_554 1_556 ?
Nb6 Nb8 Nb8 90.0 . 1_556 ?
Nb5 Nb8 Nb8 90.0 2_665 1_556 ?
Nb5 Nb8 Nb8 90.0 . 1_556 ?
Nb9 Nb8 Nb8 90.0 . 1_556 ?
Nb8 Nb8 Nb8 90.0 2_665 1_556 ?
Nb8 Nb8 Nb8 90.0 3_565 1_556 ?
As1 Nb8 Nb8 47.26(3) 1_554 1_554 ?
As1 Nb8 Nb8 132.74(3) . 1_554 ?
As3 Nb8 Nb8 132.70(3) . 1_554 ?
As3 Nb8 Nb8 47.30(3) 1_554 1_554 ?
As8 Nb8 Nb8 132.307(19) . 1_554 ?
As8 Nb8 Nb8 47.693(19) 1_554 1_554 ?
Nb6 Nb8 Nb8 90.0 . 1_554 ?
Nb5 Nb8 Nb8 90.0 2_665 1_554 ?
Nb5 Nb8 Nb8 90.0 . 1_554 ?
Nb9 Nb8 Nb8 90.0 . 1_554 ?
Nb8 Nb8 Nb8 90.0 2_665 1_554 ?
Nb8 Nb8 Nb8 90.0 3_565 1_554 ?
Nb8 Nb8 Nb8 180.00(5) 1_556 1_554 ?
As3 Nb9 As3 85.12(6) . 1_554 ?
As3 Nb9 As2 140.14(7) . 1_554 ?
As3 Nb9 As2 81.62(4) 1_554 1_554 ?
As3 Nb9 As2 81.62(4) . . ?
As3 Nb9 As2 140.14(7) 1_554 . ?
As2 Nb9 As2 84.93(6) 1_554 . ?
As3 Nb9 As5 110.79(5) . . ?
As3 Nb9 As5 110.79(5) 1_554 . ?
As2 Nb9 As5 109.06(5) 1_554 . ?
As2 Nb9 As5 109.06(5) . . ?
As3 Nb9 Nb4 57.14(4) . 3_665 ?
As3 Nb9 Nb4 104.37(6) 1_554 3_665 ?
As2 Nb9 Nb4 162.69(6) 1_554 3_665 ?
As2 Nb9 Nb4 99.52(3) . 3_665 ?
As5 Nb9 Nb4 53.65(4) . 3_665 ?
As3 Nb9 Nb4 104.37(6) . 3_664 ?
As3 Nb9 Nb4 57.14(4) 1_554 3_664 ?
As2 Nb9 Nb4 99.52(3) 1_554 3_664 ?
As2 Nb9 Nb4 162.69(6) . 3_664 ?
As5 Nb9 Nb4 53.65(4) . 3_664 ?
Nb4 Nb9 Nb4 71.55(4) 3_665 3_664 ?
As3 Nb9 Nb1 164.46(6) . 1_554 ?
As3 Nb9 Nb1 100.02(3) 1_554 1_554 ?
As2 Nb9 Nb1 55.40(4) 1_554 1_554 ?
As2 Nb9 Nb1 102.72(6) . 1_554 ?
As5 Nb9 Nb1 53.67(4) . 1_554 ?
Nb4 Nb9 Nb1 107.32(5) 3_665 1_554 ?
Nb4 Nb9 Nb1 67.37(4) 3_664 1_554 ?
As3 Nb9 Nb1 100.02(3) . . ?
As3 Nb9 Nb1 164.46(6) 1_554 . ?
As2 Nb9 Nb1 102.72(6) 1_554 . ?
As2 Nb9 Nb1 55.40(4) . . ?
As5 Nb9 Nb1 53.67(4) . . ?
Nb4 Nb9 Nb1 67.37(4) 3_665 . ?
Nb4 Nb9 Nb1 107.32(5) 3_664 . ?
Nb1 Nb9 Nb1 71.41(4) 1_554 . ?
As3 Nb9 Nb6 90.31(5) . . ?
As3 Nb9 Nb6 90.31(5) 1_554 . ?
As2 Nb9 Nb6 52.55(4) 1_554 . ?
As2 Nb9 Nb6 52.55(4) . . ?
As5 Nb9 Nb6 150.77(6) . . ?
Nb4 Nb9 Nb6 141.98(3) 3_665 . ?
Nb4 Nb9 Nb6 141.98(2) 3_664 . ?
Nb1 Nb9 Nb6 104.23(5) 1_554 . ?
Nb1 Nb9 Nb6 104.23(5) . . ?
As3 Nb9 Nb8 50.46(3) . . ?
As3 Nb9 Nb8 50.46(3) 1_554 . ?
As2 Nb9 Nb8 93.48(5) 1_554 . ?
As2 Nb9 Nb8 93.48(5) . . ?
As5 Nb9 Nb8 149.00(6) . . ?
Nb4 Nb9 Nb8 102.87(4) 3_665 . ?
Nb4 Nb9 Nb8 102.87(4) 3_664 . ?
Nb1 Nb9 Nb8 142.55(2) 1_554 . ?
Nb1 Nb9 Nb8 142.55(2) . . ?
Nb6 Nb9 Nb8 60.23(4) . . ?
As3 Nb9 Nb5 49.66(4) . 2_665 ?
As3 Nb9 Nb5 49.66(4) 1_554 2_665 ?
As2 Nb9 Nb5 131.27(4) 1_554 2_665 ?
As2 Nb9 Nb5 131.27(4) . 2_665 ?
As5 Nb9 Nb5 90.31(5) . 2_665 ?
Nb4 Nb9 Nb5 56.58(3) 3_665 2_665 ?
Nb4 Nb9 Nb5 56.58(3) 3_664 2_665 ?
Nb1 Nb9 Nb5 123.95(4) 1_554 2_665 ?
Nb1 Nb9 Nb5 123.95(4) . 2_665 ?
Nb6 Nb9 Nb5 118.92(5) . 2_665 ?
Nb8 Nb9 Nb5 58.69(4) . 2_665 ?
As3 Nb9 Nb9 132.56(3) . 1_554 ?
As3 Nb9 Nb9 47.44(3) 1_554 1_554 ?
As2 Nb9 Nb9 47.53(3) 1_554 1_554 ?
As2 Nb9 Nb9 132.47(3) . 1_554 ?
As5 Nb9 Nb9 90.0 . 1_554 ?
Nb4 Nb9 Nb9 125.775(19) 3_665 1_554 ?
Nb4 Nb9 Nb9 54.225(19) 3_664 1_554 ?
Nb1 Nb9 Nb9 54.30(2) 1_554 1_554 ?
Nb1 Nb9 Nb9 125.70(2) . 1_554 ?
Nb6 Nb9 Nb9 90.0 . 1_554 ?
Nb8 Nb9 Nb9 90.0 . 1_554 ?
Nb5 Nb9 Nb9 90.0 2_665 1_554 ?
As3 Nb9 Nb9 47.44(3) . 1_556 ?
As3 Nb9 Nb9 132.56(3) 1_554 1_556 ?
As2 Nb9 Nb9 132.47(3) 1_554 1_556 ?
As2 Nb9 Nb9 47.53(3) . 1_556 ?
As5 Nb9 Nb9 90.0 . 1_556 ?
Nb4 Nb9 Nb9 54.225(19) 3_665 1_556 ?
Nb4 Nb9 Nb9 125.775(19) 3_664 1_556 ?
Nb1 Nb9 Nb9 125.70(2) 1_554 1_556 ?
Nb1 Nb9 Nb9 54.30(2) . 1_556 ?
Nb6 Nb9 Nb9 90.0 . 1_556 ?
Nb8 Nb9 Nb9 90.0 . 1_556 ?
Nb5 Nb9 Nb9 90.0 2_665 1_556 ?
Nb9 Nb9 Nb9 180.00(9) 1_554 1_556 ?
As3 Nb9 Nb7 129.82(4) . . ?
As3 Nb9 Nb7 129.82(4) 1_554 . ?
As2 Nb9 Nb7 48.24(3) 1_554 . ?
As2 Nb9 Nb7 48.24(3) . . ?
As5 Nb9 Nb7 90.81(5) . . ?
Nb4 Nb9 Nb7 124.22(4) 3_665 . ?
Nb4 Nb9 Nb7 124.22(4) 3_664 . ?
Nb1 Nb9 Nb7 56.85(4) 1_554 . ?
Nb1 Nb9 Nb7 56.85(4) . . ?
Nb6 Nb9 Nb7 59.95(4) . . ?
Nb8 Nb9 Nb7 120.19(5) . . ?
Nb5 Nb9 Nb7 178.88(5) 2_665 . ?
Nb9 Nb9 Nb7 90.0 1_554 . ?
Nb9 Nb9 Nb7 90.0 1_556 . ?
As4 Pd As4 89.01(6) 2 2_556 ?
As4 Pd As9 120.35(4) 2 . ?
As4 Pd As9 120.35(4) 2_556 . ?
As4 Pd As2 115.72(5) 2 . ?
As4 Pd As2 115.72(5) 2_556 . ?
As9 Pd As2 97.40(5) . . ?
As4 Pd Nb7 61.40(4) 2 2 ?
As4 Pd Nb7 111.70(6) 2_556 2 ?
As9 Pd Nb7 59.66(3) . 2 ?
As2 Pd Nb7 132.47(4) . 2 ?
As4 Pd Nb7 111.70(6) 2 2_556 ?
As4 Pd Nb7 61.40(4) 2_556 2_556 ?
As9 Pd Nb7 59.66(3) . 2_556 ?
As2 Pd Nb7 132.47(4) . 2_556 ?
Nb7 Pd Nb7 74.49(5) 2 2_556 ?
As4 Pd Nb6 110.23(6) 2 1_556 ?
As4 Pd Nb6 60.07(4) 2_556 1_556 ?
As9 Pd Nb6 129.36(4) . 1_556 ?
As2 Pd Nb6 55.79(4) . 1_556 ?
Nb7 Pd Nb6 169.46(6) 2 1_556 ?
Nb7 Pd Nb6 104.71(2) 2_556 1_556 ?
As4 Pd Nb6 60.07(4) 2 . ?
As4 Pd Nb6 110.23(6) 2_556 . ?
As9 Pd Nb6 129.36(4) . . ?
As2 Pd Nb6 55.79(4) . . ?
Nb7 Pd Nb6 104.71(2) 2 . ?
Nb7 Pd Nb6 169.46(6) 2_556 . ?
Nb6 Pd Nb6 74.09(4) 1_556 . ?
As4 Pd Nb7 171.18(5) 2 1_556 ?
As4 Pd Nb7 98.71(3) 2_556 1_556 ?
As9 Pd Nb7 59.07(3) . 1_556 ?
As2 Pd Nb7 56.99(4) . 1_556 ?
Nb7 Pd Nb7 118.73(5) 2 1_556 ?
Nb7 Pd Nb7 76.01(4) 2_556 1_556 ?
Nb6 Pd Nb7 70.60(4) 1_556 1_556 ?
Nb6 Pd Nb7 112.77(5) . 1_556 ?
As4 Pd Nb7 98.71(3) 2 . ?
As4 Pd Nb7 171.18(5) 2_556 . ?
As9 Pd Nb7 59.07(3) . . ?
As2 Pd Nb7 56.99(4) . . ?
Nb7 Pd Nb7 76.01(4) 2 . ?
Nb7 Pd Nb7 118.73(5) 2_556 . ?
Nb6 Pd Nb7 112.77(5) 1_556 . ?
Nb6 Pd Nb7 70.60(4) . . ?
Nb7 Pd Nb7 73.29(5) 1_556 . ?
As4 Pd Nb2 52.42(4) 2 2 ?
As4 Pd Nb2 52.42(4) 2_556 2 ?
As9 Pd Nb2 166.35(5) . 2 ?
As2 Pd Nb2 96.26(5) . 2 ?
Nb7 Pd Nb2 110.22(4) 2 2 ?
Nb7 Pd Nb2 110.22(4) 2_556 2 ?
Nb6 Pd Nb2 59.88(4) 1_556 2 ?
Nb6 Pd Nb2 59.88(4) . 2 ?
Nb7 Pd Nb2 130.16(3) 1_556 2 ?
Nb7 Pd Nb2 130.16(3) . 2 ?
As4 Pd Nb1 51.86(4) 2 2 ?
As4 Pd Nb1 51.86(4) 2_556 2 ?
As9 Pd Nb1 105.12(4) . 2 ?
As2 Pd Nb1 157.48(6) . 2 ?
Nb7 Pd Nb1 62.47(4) 2 2 ?
Nb7 Pd Nb1 62.47(4) 2_556 2 ?
Nb6 Pd Nb1 107.60(4) 1_556 2 ?
Nb6 Pd Nb1 107.60(4) . 2 ?
Nb7 Pd Nb1 136.79(3) 1_556 2 ?
Nb7 Pd Nb1 136.79(3) . 2 ?
Nb2 Pd Nb1 61.22(4) 2 2 ?
Nb6 As1 Nb6 85.77(5) . 1_556 ?
Nb6 As1 Nb8 135.45(7) . 1_556 ?
Nb6 As1 Nb8 77.82(4) 1_556 1_556 ?
Nb6 As1 Nb8 77.82(4) . . ?
Nb6 As1 Nb8 135.45(7) 1_556 . ?
Nb8 As1 Nb8 85.47(6) 1_556 . ?
Nb6 As1 Nb5 80.70(4) . . ?
Nb6 As1 Nb5 139.32(7) 1_556 . ?
Nb8 As1 Nb5 135.93(7) 1_556 . ?
Nb8 As1 Nb5 78.52(4) . . ?
Nb6 As1 Nb5 139.32(7) . 1_556 ?
Nb6 As1 Nb5 80.70(4) 1_556 1_556 ?
Nb8 As1 Nb5 78.52(4) 1_556 1_556 ?
Nb8 As1 Nb5 135.93(7) . 1_556 ?
Nb5 As1 Nb5 85.06(6) . 1_556 ?
Nb6 As1 Nb2 70.60(5) . 2 ?
Nb6 As1 Nb2 70.60(5) 1_556 2 ?
Nb8 As1 Nb2 137.26(3) 1_556 2 ?
Nb8 As1 Nb2 137.26(3) . 2 ?
Nb5 As1 Nb2 68.73(5) . 2 ?
Nb5 As1 Nb2 68.73(5) 1_556 2 ?
Nb9 As2 Nb9 84.93(6) 1_556 . ?
Nb9 As2 Nb6 130.67(7) 1_556 . ?
Nb9 As2 Nb6 75.02(4) . . ?
Nb9 As2 Nb6 75.02(4) 1_556 1_556 ?
Nb9 As2 Nb6 130.67(7) . 1_556 ?
Nb6 As2 Nb6 84.76(6) . 1_556 ?
Nb9 As2 Pd 136.64(3) 1_556 . ?
Nb9 As2 Pd 136.64(3) . . ?
Nb6 As2 Pd 67.71(5) . . ?
Nb6 As2 Pd 67.71(5) 1_556 . ?
Nb9 As2 Nb1 70.19(5) 1_556 . ?
Nb9 As2 Nb1 70.19(5) . . ?
Nb6 As2 Nb1 137.25(3) . . ?
Nb6 As2 Nb1 137.25(3) 1_556 . ?
Pd As2 Nb1 127.11(7) . . ?
Nb9 As2 Nb7 143.48(7) 1_556 . ?
Nb9 As2 Nb7 85.19(3) . . ?
Nb6 As2 Nb7 79.79(4) . . ?
Nb6 As2 Nb7 135.14(7) 1_556 . ?
Pd As2 Nb7 67.45(5) . . ?
Nb1 As2 Nb7 73.38(5) . . ?
Nb9 As2 Nb7 85.19(3) 1_556 1_556 ?
Nb9 As2 Nb7 143.48(7) . 1_556 ?
Nb6 As2 Nb7 135.14(7) . 1_556 ?
Nb6 As2 Nb7 79.79(4) 1_556 1_556 ?
Pd As2 Nb7 67.45(5) . 1_556 ?
Nb1 As2 Nb7 73.38(5) . 1_556 ?
Nb7 As2 Nb7 82.19(6) . 1_556 ?
Nb8 As3 Nb8 85.39(6) 1_556 . ?
Nb8 As3 Nb5 77.97(4) 1_556 2_666 ?
Nb8 As3 Nb5 135.17(7) . 2_666 ?
Nb8 As3 Nb5 135.17(7) 1_556 2_665 ?
Nb8 As3 Nb5 77.97(4) . 2_665 ?
Nb5 As3 Nb5 85.16(6) 2_666 2_665 ?
Nb8 As3 Nb9 136.46(8) 1_556 . ?
Nb8 As3 Nb9 78.90(4) . . ?
Nb5 As3 Nb9 138.85(7) 2_666 . ?
Nb5 As3 Nb9 80.66(4) 2_665 . ?
Nb8 As3 Nb9 78.90(4) 1_556 1_556 ?
Nb8 As3 Nb9 136.46(8) . 1_556 ?
Nb5 As3 Nb9 80.66(4) 2_666 1_556 ?
Nb5 As3 Nb9 138.84(7) 2_665 1_556 ?
Nb9 As3 Nb9 85.12(6) . 1_556 ?
Nb8 As3 Nb4 137.30(3) 1_556 3_665 ?
Nb8 As3 Nb4 137.30(3) . 3_665 ?
Nb5 As3 Nb4 69.80(5) 2_666 3_665 ?
Nb5 As3 Nb4 69.80(5) 2_665 3_665 ?
Nb9 As3 Nb4 69.04(4) . 3_665 ?
Nb9 As3 Nb4 69.04(4) 1_556 3_665 ?
Pd As4 Pd 89.01(6) 3_554 3 ?
Pd As4 Nb1 138.71(8) 3_554 . ?
Pd As4 Nb1 78.00(4) 3 . ?
Pd As4 Nb1 78.00(4) 3_554 1_554 ?
Pd As4 Nb1 138.71(8) 3 1_554 ?
Nb1 As4 Nb1 86.35(6) . 1_554 ?
Pd As4 Nb2 137.24(7) 3_554 . ?
Pd As4 Nb2 77.36(4) 3 . ?
Nb1 As4 Nb2 78.12(4) . . ?
Nb1 As4 Nb2 136.42(7) 1_554 . ?
Pd As4 Nb2 77.36(4) 3_554 1_554 ?
Pd As4 Nb2 137.24(7) 3 1_554 ?
Nb1 As4 Nb2 136.42(7) . 1_554 ?
Nb1 As4 Nb2 78.12(4) 1_554 1_554 ?
Nb2 As4 Nb2 85.65(7) . 1_554 ?
Pd As4 Nb6 67.41(4) 3_554 3 ?
Pd As4 Nb6 67.41(4) 3 3 ?
Nb1 As4 Nb6 136.81(3) . 3 ?
Nb1 As4 Nb6 136.81(3) 1_554 3 ?
Nb2 As4 Nb6 69.93(5) . 3 ?
Nb2 As4 Nb6 69.93(5) 1_554 3 ?
Pd As4 Nb7 66.34(5) 3_554 . ?
Pd As4 Nb7 66.34(5) 3 . ?
Nb1 As4 Nb7 72.56(5) . . ?
Nb1 As4 Nb7 72.56(5) 1_554 . ?
Nb2 As4 Nb7 136.96(3) . . ?
Nb2 As4 Nb7 136.96(3) 1_554 . ?
Nb6 As4 Nb7 113.17(7) 3 . ?
Nb4 As5 Nb4 85.33(6) 3_665 3_664 ?
Nb4 As5 Nb3 78.49(4) 3_665 . ?
Nb4 As5 Nb3 135.94(7) 3_664 . ?
Nb4 As5 Nb3 135.94(7) 3_665 1_554 ?
Nb4 As5 Nb3 78.49(4) 3_664 1_554 ?
Nb3 As5 Nb3 85.28(6) . 1_554 ?
Nb4 As5 Nb1 138.11(7) 3_665 1_554 ?
Nb4 As5 Nb1 80.05(4) 3_664 1_554 ?
Nb3 As5 Nb1 136.46(7) . 1_554 ?
Nb3 As5 Nb1 78.93(4) 1_554 1_554 ?
Nb4 As5 Nb1 80.05(4) 3_665 . ?
Nb4 As5 Nb1 138.11(7) 3_664 . ?
Nb3 As5 Nb1 78.93(4) . . ?
Nb3 As5 Nb1 136.46(7) 1_554 . ?
Nb1 As5 Nb1 85.18(6) 1_554 . ?
Nb4 As5 Nb9 69.02(4) 3_665 . ?
Nb4 As5 Nb9 69.02(4) 3_664 . ?
Nb3 As5 Nb9 137.36(3) . . ?
Nb3 As5 Nb9 137.36(3) 1_554 . ?
Nb1 As5 Nb9 69.10(5) 1_554 . ?
Nb1 As5 Nb9 69.10(5) . . ?
Nb3 As6 Nb3 85.52(6) . 1_554 ?
Nb3 As6 Nb2 136.26(7) . 1_554 ?
Nb3 As6 Nb2 78.56(4) 1_554 1_554 ?
Nb3 As6 Nb2 78.56(4) . . ?
Nb3 As6 Nb2 136.26(7) 1_554 . ?
Nb2 As6 Nb2 85.40(6) 1_554 . ?
Nb3 As6 Nb4 78.67(4) . . ?
Nb3 As6 Nb4 136.17(7) 1_554 . ?
Nb2 As6 Nb4 138.14(7) 1_554 . ?
Nb2 As6 Nb4 80.09(4) . . ?
Nb3 As6 Nb4 136.17(7) . 1_554 ?
Nb3 As6 Nb4 78.67(4) 1_554 1_554 ?
Nb2 As6 Nb4 80.09(4) 1_554 1_554 ?
Nb2 As6 Nb4 138.14(7) . 1_554 ?
Nb4 As6 Nb4 85.06(6) . 1_554 ?
Nb3 As6 Nb5 137.24(3) . 3 ?
Nb3 As6 Nb5 137.24(3) 1_554 3 ?
Nb2 As6 Nb5 68.57(4) 1_554 3 ?
Nb2 As6 Nb5 68.57(4) . 3 ?
Nb4 As6 Nb5 69.57(5) . 3 ?
Nb4 As6 Nb5 69.57(5) 1_554 3 ?
Nb3 As7 Nb3 84.58(4) 2_655 2_654 ?
Nb3 As7 Nb3 136.585(14) 2_655 1_554 ?
Nb3 As7 Nb3 79.68(3) 2_654 1_554 ?
Nb3 As7 Nb3 79.68(3) 2_655 . ?
Nb3 As7 Nb3 136.585(14) 2_654 . ?
Nb3 As7 Nb3 84.58(4) 1_554 . ?
Nb3 As7 Nb3 79.68(3) 2_655 3_665 ?
Nb3 As7 Nb3 136.585(14) 2_654 3_665 ?
Nb3 As7 Nb3 136.585(14) 1_554 3_665 ?
Nb3 As7 Nb3 79.68(3) . 3_665 ?
Nb3 As7 Nb3 136.585(14) 2_655 3_664 ?
Nb3 As7 Nb3 79.68(3) 2_654 3_664 ?
Nb3 As7 Nb3 79.68(3) 1_554 3_664 ?
Nb3 As7 Nb3 136.585(14) . 3_664 ?
Nb3 As7 Nb3 84.58(4) 3_665 3_664 ?
Nb8 As8 Nb8 84.61(4) 3_565 3_566 ?
Nb8 As8 Nb8 136.597(14) 3_565 2_666 ?
Nb8 As8 Nb8 79.65(3) 3_566 2_666 ?
Nb8 As8 Nb8 79.65(3) 3_565 . ?
Nb8 As8 Nb8 136.597(14) 3_566 . ?
Nb8 As8 Nb8 136.597(14) 2_666 . ?
Nb8 As8 Nb8 79.65(3) 3_565 2_665 ?
Nb8 As8 Nb8 136.597(14) 3_566 2_665 ?
Nb8 As8 Nb8 84.61(4) 2_666 2_665 ?
Nb8 As8 Nb8 79.65(3) . 2_665 ?
Nb8 As8 Nb8 136.597(14) 3_565 1_556 ?
Nb8 As8 Nb8 79.65(3) 3_566 1_556 ?
Nb8 As8 Nb8 79.65(3) 2_666 1_556 ?
Nb8 As8 Nb8 84.61(4) . 1_556 ?
Nb8 As8 Nb8 136.597(14) 2_665 1_556 ?
Pd As9 Pd 120.0 2 . ?
Pd As9 Pd 120.0 2 3 ?
Pd As9 Pd 120.0 . 3 ?
Pd As9 Nb7 139.787(17) 2 1_556 ?
Pd As9 Nb7 68.09(4) . 1_556 ?
Pd As9 Nb7 67.02(4) 3 1_556 ?
Pd As9 Nb7 67.02(4) 2 3 ?
Pd As9 Nb7 139.787(17) . 3 ?
Pd As9 Nb7 68.09(4) 3 3 ?
Nb7 As9 Nb7 135.102(12) 1_556 3 ?
Pd As9 Nb7 68.09(4) 2 2 ?
Pd As9 Nb7 67.02(4) . 2 ?
Pd As9 Nb7 139.787(17) 3 2 ?
Nb7 As9 Nb7 135.102(12) 1_556 2 ?
Nb7 As9 Nb7 82.81(3) 3 2 ?
Pd As9 Nb7 67.02(4) 2 3_556 ?
Pd As9 Nb7 139.787(17) . 3_556 ?
Pd As9 Nb7 68.09(4) 3 3_556 ?
Nb7 As9 Nb7 82.81(3) 1_556 3_556 ?
Nb7 As9 Nb7 80.41(3) 3 3_556 ?
Nb7 As9 Nb7 135.102(12) 2 3_556 ?
Pd As9 Nb7 139.787(17) 2 . ?
Pd As9 Nb7 68.09(4) . . ?
Pd As9 Nb7 67.02(4) 3 . ?
Nb7 As9 Nb7 80.41(3) 1_556 . ?
Nb7 As9 Nb7 82.81(3) 3 . ?
Nb7 As9 Nb7 82.81(3) 2 . ?
Nb7 As9 Nb7 135.102(12) 3_556 . ?
Pd As9 Nb7 68.09(4) 2 2_556 ?
Pd As9 Nb7 67.02(4) . 2_556 ?
Pd As9 Nb7 139.787(17) 3 2_556 ?
Nb7 As9 Nb7 82.81(3) 1_556 2_556 ?
Nb7 As9 Nb7 135.102(12) 3 2_556 ?
Nb7 As9 Nb7 80.41(3) 2 2_556 ?
Nb7 As9 Nb7 82.81(3) 3_556 2_556 ?
Nb7 As9 Nb7 135.102(12) . 2_556 ?

loop_
_geom_bond_atom_site_label_1
_geom_bond_atom_site_label_2
_geom_bond_distance
_geom_bond_site_symmetry_2
_geom_bond_publ_flag
Nb1 As4 2.6001(14) . ?
Nb1 As4 2.6001(14) 1_556 ?
Nb1 As5 2.6289(15) 1_556 ?
Nb1 As5 2.6289(15) . ?
Nb1 As2 2.6672(19) . ?
Nb1 Nb9 3.0484(15) 1_556 ?
Nb1 Nb9 3.0484(15) . ?
Nb1 Nb7 3.2110(16) . ?
Nb1 Nb7 3.2110(16) 1_556 ?
Nb1 Pd 3.2338(17) 3 ?
Nb1 Nb2 3.288(2) . ?
Nb1 Nb3 3.3402(19) . ?
Nb1 Nb4 3.379(2) 3_665 ?
Nb1 Nb1 3.5582 1_554 ?
Nb1 Nb1 3.55820(11) 1_556 ?
Nb2 As4 2.6172(16) . ?
Nb2 As4 2.6172(16) 1_556 ?
Nb2 As6 2.6234(14) 1_556 ?
Nb2 As6 2.6234(14) . ?
Nb2 As1 2.7322(19) 3 ?
Nb2 Nb5 3.0289(15) 3 ?
Nb2 Nb5 3.0289(15) 3_556 ?
Nb2 Nb6 3.0909(15) 3 ?
Nb2 Nb6 3.0909(15) 3_556 ?
Nb2 Pd 3.2224(18) 3 ?
Nb2 Nb3 3.3200(18) . ?
Nb2 Nb4 3.3812(19) . ?
Nb2 Nb2 3.55820(11) 1_556 ?
Nb2 Nb2 3.5582 1_554 ?
Nb3 As6 2.6205(14) . ?
Nb3 As6 2.6205(14) 1_556 ?
Nb3 As5 2.6264(15) . ?
Nb3 As5 2.6264(15) 1_556 ?
Nb3 As7 2.6439(10) 1_556 ?
Nb3 As7 2.6439(10) . ?
Nb3 Nb4 3.3221(19) 3_665 ?
Nb3 Nb4 3.3292(19) . ?
Nb3 Nb3 3.388(2) 2_655 ?
Nb3 Nb3 3.388(2) 3_665 ?
Nb3 Nb3 3.55820(11) 1_556 ?
Nb3 Nb3 3.5582 1_554 ?
Nb4 As5 2.6251(15) 2_656 ?
Nb4 As5 2.6251(15) 2_655 ?
Nb4 As6 2.6318(16) . ?
Nb4 As6 2.6318(16) 1_556 ?
Nb4 As3 2.737(2) 2_655 ?
Nb4 Nb9 3.0433(14) 2_655 ?
Nb4 Nb9 3.0433(14) 2_656 ?
Nb4 Nb5 3.0721(13) 3 ?
Nb4 Nb5 3.0721(13) 3_556 ?
Nb4 Nb3 3.3221(19) 2_655 ?
Nb4 Nb1 3.3788(19) 2_655 ?
Nb4 Nb4 3.5582 1_554 ?
Nb4 Nb4 3.55820(11) 1_556 ?
Nb5 As3 2.6295(14) 3_565 ?
Nb5 As3 2.6295(14) 3_564 ?
Nb5 As1 2.6319(16) . ?
Nb5 As1 2.6319(16) 1_554 ?
Nb5 As6 2.750(2) 2 ?
Nb5 Nb2 3.0289(15) 2_554 ?
Nb5 Nb2 3.0289(15) 2 ?
Nb5 Nb4 3.0721(13) 2_554 ?
Nb5 Nb4 3.0721(13) 2 ?
Nb5 Nb8 3.3047(19) 3_565 ?
Nb5 Nb8 3.3248(19) . ?
Nb5 Nb6 3.3966(19) . ?
Nb5 Nb9 3.4040(19) 3_565 ?
Nb5 Nb5 3.5582 1_556 ?
Nb5 Nb5 3.5582 1_554 ?
Nb6 As1 2.6142(13) . ?
Nb6 As1 2.6142(13) 1_554 ?
Nb6 As2 2.6394(15) 1_554 ?
Nb6 As2 2.6394(15) . ?
Nb6 As4 2.772(2) 2 ?
Nb6 Pd 2.9531(15) 1_554 ?
Nb6 Pd 2.9531(15) . ?
Nb6 Nb2 3.0909(15) 2_554 ?
Nb6 Nb2 3.0909(15) 2 ?
Nb6 Nb9 3.2115(19) . ?
Nb6 Nb8 3.2885(18) . ?
Nb6 Nb7 3.4291(18) . ?
Nb6 Nb6 3.5582 1_554 ?
Nb6 Nb6 3.5582 1_556 ?
Nb7 As2 2.7067(15) . ?
Nb7 As2 2.7067(15) 1_554 ?
Nb7 As9 2.7559(10) 1_554 ?
Nb7 As9 2.7559(10) . ?
Nb7 As4 2.818(2) . ?
Nb7 Pd 2.9397(17) 3_554 ?
Nb7 Pd 2.9397(17) 3 ?
Nb7 Pd 2.9808(17) 1_554 ?
Nb7 Pd 2.9808(17) . ?
Nb7 Nb1 3.2110(16) 1_554 ?
Nb7 Nb7 3.5582 1_554 ?
Nb7 Nb7 3.5582 1_556 ?
Nb7 Nb9 3.6156(18) . ?
Nb7 Nb7 3.646(2) 3 ?
Nb7 Nb7 3.646(2) 2 ?
Nb8 As1 2.6216(16) 1_554 ?
Nb8 As1 2.6216(16) . ?
Nb8 As3 2.6236(14) . ?
Nb8 As3 2.6236(14) 1_554 ?
Nb8 As8 2.6431(10) . ?
Nb8 As8 2.6431(10) 1_554 ?
Nb8 Nb5 3.3047(19) 2_665 ?
Nb8 Nb9 3.3386(19) . ?
Nb8 Nb8 3.386(2) 2_665 ?
Nb8 Nb8 3.386(2) 3_565 ?
Nb8 Nb8 3.5582 1_556 ?
Nb8 Nb8 3.5582 1_554 ?
Nb9 As3 2.6304(14) . ?
Nb9 As3 2.6304(14) 1_554 ?
Nb9 As2 2.6351(15) 1_554 ?
Nb9 As2 2.6351(15) . ?
Nb9 As5 2.7440(19) . ?
Nb9 Nb4 3.0433(14) 3_665 ?
Nb9 Nb4 3.0433(14) 3_664 ?
Nb9 Nb1 3.0484(15) 1_554 ?
Nb9 Nb5 3.4040(19) 2_665 ?
Nb9 Nb9 3.5582 1_554 ?
Nb9 Nb9 3.5582 1_556 ?
Pd As4 2.5380(14) 2 ?
Pd As4 2.5380(14) 2_556 ?
Pd As9 2.5608(12) . ?
Pd As2 2.662(2) . ?
Pd Nb7 2.9397(17) 2 ?
Pd Nb7 2.9397(17) 2_556 ?
Pd Nb6 2.9531(15) 1_556 ?
Pd Nb7 2.9808(17) 1_556 ?
Pd Nb2 3.2224(18) 2 ?
Pd Nb1 3.2338(17) 2 ?
As1 Nb6 2.6142(13) 1_556 ?
As1 Nb8 2.6216(16) 1_556 ?
As1 Nb5 2.6319(16) 1_556 ?
As1 Nb2 2.7322(19) 2 ?
As2 Nb9 2.6351(15) 1_556 ?
As2 Nb6 2.6394(15) 1_556 ?
As2 Nb7 2.7067(15) 1_556 ?
As3 Nb8 2.6236(14) 1_556 ?
As3 Nb5 2.6295(14) 2_666 ?
As3 Nb5 2.6295(14) 2_665 ?
As3 Nb9 2.6304(14) 1_556 ?
As3 Nb4 2.737(2) 3_665 ?
As4 Pd 2.5380(14) 3_554 ?
As4 Pd 2.5380(14) 3 ?
As4 Nb1 2.6001(14) 1_554 ?
As4 Nb2 2.6172(16) 1_554 ?
As4 Nb6 2.772(2) 3 ?
As5 Nb4 2.6251(15) 3_665 ?
As5 Nb4 2.6251(15) 3_664 ?
As5 Nb3 2.6264(15) 1_554 ?
As5 Nb1 2.6289(15) 1_554 ?
As6 Nb3 2.6205(14) 1_554 ?
As6 Nb2 2.6234(14) 1_554 ?
As6 Nb4 2.6318(16) 1_554 ?
As6 Nb5 2.750(2) 3 ?
As7 Nb3 2.6439(10) 2_655 ?
As7 Nb3 2.6439(10) 2_654 ?
As7 Nb3 2.6439(10) 1_554 ?
As7 Nb3 2.6439(10) 3_665 ?
As7 Nb3 2.6439(10) 3_664 ?
As8 Nb8 2.6431(10) 3_565 ?
As8 Nb8 2.6431(10) 3_566 ?
As8 Nb8 2.6431(10) 2_666 ?
As8 Nb8 2.6431(10) 2_665 ?
As8 Nb8 2.6431(10) 1_556 ?
As9 Pd 2.5608(12) 2 ?
As9 Pd 2.5608(12) 3 ?
As9 Nb7 2.7559(10) 1_556 ?
As9 Nb7 2.7559(10) 3 ?
As9 Nb7 2.7559(10) 2 ?
As9 Nb7 2.7559(10) 3_556 ?
As9 Nb7 2.7559(10) 2_556 ?
